data_4328893
loop_
_publ_author_name
'Joseph Jankolovits'
'Choong-Sun Lim'
'Gellert Mezei'
'Jeff W. Kampf'
'Vincent L. Pecoraro'

_publ_contact_author vlpec@umich.edu
_publ_section_title
;
 Influencing the Size and Anion Selectivity of Dimeric
 Ln3+[15-Metallacrown-5] Compartments through Systematic Variation of the
 Host Side Chains and Central Metal
;
_journal_name_full 'Inorganic Chemistry'
_journal_page_first 4527
_journal_page_last 4538
_journal_paper_doi 10.1021/ic202347j
_journal_volume 51
_journal_year 2012
_chemical_absolute_configuration ad
_chemical_formula_moiety
;
 (LaCu5C50H60N10O10)2(C8H4O4)2.75(CH4O)10.75(OH)0.5(H2O)18.5
;
_chemical_formula_sum 'C130.5 H211.5 Cu10 La2 N20 O65.25'
_chemical_formula_weight 4017.92
_chemical_name_systematic
; 
 La[15-MC Cu(II), L-homopheHA-5](terephthalate) 
;
_space_group_IT_number 4
_symmetry_cell_setting monoclinic
_symmetry_space_group_name_Hall 'P 2yb'
_symmetry_space_group_name_H-M 'P 1 21 1'
_atom_sites_solution_hydrogens geom
_atom_sites_solution_primary direct
_atom_sites_solution_secondary difmap
_audit_creation_method SHELXL-97
_cell_angle_alpha 90.00
_cell_angle_beta 98.896(2)
_cell_angle_gamma 90.00
_cell_formula_units_Z 2
_cell_length_a 21.897(3)
_cell_length_b 16.791(2)
_cell_length_c 23.454(3)
_cell_measurement_reflns_used 9247
_cell_measurement_temperature 85(2)
_cell_measurement_theta_max 56.562
_cell_measurement_theta_min 4.443
_cell_volume 8519.7(19)
_computing_cell_refinement 'Bruker SMART'
_computing_data_collection 'Bruker SMART-APEX'
_computing_data_reduction 'Bruker SAINT'
_computing_molecular_graphics 'Bruker SHELXTL'
_computing_publication_material 'Bruker SHELXTL'
_computing_structure_refinement 'SHELXL-97 (Sheldrick, 1997)'
_computing_structure_solution 'SHELXS-97 (Sheldrick, 1990)'
_diffrn_ambient_temperature 85(2)
_diffrn_measured_fraction_theta_full 0.997
_diffrn_measured_fraction_theta_max 0.997
_diffrn_measurement_device_type 'CCD area detector'
_diffrn_measurement_method 'phi and omega scans'
_diffrn_radiation_monochromator graphite
_diffrn_radiation_source 'fine-focus sealed tube'
_diffrn_radiation_type MoK\a
_diffrn_radiation_wavelength 0.71073
_diffrn_reflns_av_R_equivalents 0.0443
_diffrn_reflns_av_sigmaI/netI 0.0268
_diffrn_reflns_limit_h_max 29
_diffrn_reflns_limit_h_min -29
_diffrn_reflns_limit_k_max 22
_diffrn_reflns_limit_k_min -22
_diffrn_reflns_limit_l_max 31
_diffrn_reflns_limit_l_min -31
_diffrn_reflns_number 287865
_diffrn_reflns_theta_full 28.38
_diffrn_reflns_theta_max 28.38
_diffrn_reflns_theta_min 0.88
_exptl_absorpt_coefficient_mu 1.802
_exptl_absorpt_correction_T_max 0.8547
_exptl_absorpt_correction_T_min 0.5327
_exptl_absorpt_correction_type multi-scan
_exptl_absorpt_process_details
;
  Blessing, R. Acta Cryst. (1995) A51 33-38.
  Sheldrick, G.  SADABS (Version 2008/1) Bruker AXS area
  detector absorption and other corrections, University of
  Gottingen, Germany 2008.
;
_exptl_crystal_colour blue
_exptl_crystal_density_diffrn 1.566
_exptl_crystal_description plate
_exptl_crystal_F_000 4121
_exptl_crystal_size_max 0.40
_exptl_crystal_size_mid 0.34
_exptl_crystal_size_min 0.09
_refine_diff_density_max 1.466
_refine_diff_density_min -2.119
_refine_diff_density_rms 0.206
_refine_ls_abs_structure_details 'Flack H D (1983), Acta Cryst. A39, 876-881'
_refine_ls_abs_structure_Flack 0.025(9)
_refine_ls_extinction_method none
_refine_ls_goodness_of_fit_ref 1.204
_refine_ls_hydrogen_treatment constr
_refine_ls_matrix_type full
_refine_ls_number_parameters 2294
_refine_ls_number_reflns 42596
_refine_ls_number_restraints 2296
_refine_ls_restrained_S_all 1.181
_refine_ls_R_factor_all 0.0518
_refine_ls_R_factor_gt 0.0482
_refine_ls_shift/su_max 0.017
_refine_ls_shift/su_mean 0.000
_refine_ls_structure_factor_coef Fsqd
_refine_ls_weighting_details 'calc w=1/[\s^2^(Fo^2^)+(0.0484P)^2^+35.5816P] where P=(Fo^2^+2Fc^2^)/3'
_refine_ls_weighting_scheme calc
_refine_ls_wR_factor_gt 0.1324
_refine_ls_wR_factor_ref 0.1364
_reflns_number_gt 40928
_reflns_number_total 42596
_reflns_threshold_expression >2sigma(I)
_cod_data_source_file ic202347j_si_002_8.cif
_cod_data_source_block La3+[15-MCCu(II),hpheHA-5](terephthalate)
_cod_original_cell_volume 8519.7(18)
_cod_original_formula_sum 'C130.50 H211.50 Cu10 La2 N20 O65.25'
_cod_database_code 4328893

loop_
_symmetry_equiv_pos_as_xyz
'x, y, z'
'-x, y+1/2, -z'

loop_
_atom_site_label
_atom_site_type_symbol
_atom_site_fract_x
_atom_site_fract_y
_atom_site_fract_z
_atom_site_U_iso_or_equiv
_atom_site_adp_type
_atom_site_occupancy
_atom_site_symmetry_multiplicity
_atom_site_calc_flag
_atom_site_refinement_flags
_atom_site_disorder_assembly
_atom_site_disorder_group
La1 La 0.445829(13) 0.926171(15) 0.414431(12) 0.01700(6) Uani 1 1 d U . .
La2 La 0.047637(12) 0.882002(16) 0.073283(13) 0.01728(6) Uani 1 1 d U . .
Cu1 Cu 0.35583(4) 0.97985(4) 0.54248(3) 0.02986(17) Uani 1 1 d U . .
Cu2 Cu 0.45970(3) 1.15758(4) 0.44254(3) 0.02554(15) Uani 1 1 d U . .
Cu3 Cu 0.57856(4) 1.01121(4) 0.33649(4) 0.03072(16) Uani 1 1 d U . .
Cu4 Cu 0.52426(3) 0.74932(4) 0.34951(3) 0.01915(12) Uani 1 1 d U . .
Cu5 Cu 0.39753(3) 0.72628(4) 0.48635(3) 0.01971(13) Uani 1 1 d U . .
Cu6 Cu -0.06608(3) 0.96622(4) 0.16823(3) 0.02481(14) Uani 1 1 d U . .
Cu7 Cu -0.01071(3) 0.70405(4) 0.15737(3) 0.02602(15) Uani 1 1 d U . .
Cu8 Cu 0.10041(3) 0.68223(4) 0.01034(3) 0.02059(13) Uani 1 1 d U . .
Cu9 Cu 0.12430(3) 0.93185(4) -0.06287(3) 0.02136(13) Uani 1 1 d U . .
Cu10 Cu 0.03749(3) 1.10632(4) 0.05191(3) 0.01902(12) Uani 1 1 d U . .
N1 N 0.4202(2) 1.2479(3) 0.4798(3) 0.0300(11) Uani 1 1 d U . .
H1A H 0.4493 1.2718 0.5069 0.036 Uiso 1 1 calc R . .
H1B H 0.4061 1.2854 0.4522 0.036 Uiso 1 1 calc R . .
N2 N 0.4114(2) 1.0953(3) 0.4872(2) 0.0269(10) Uani 1 1 d U . .
N3 N 0.6246(3) 1.1101(4) 0.3210(3) 0.0407(13) Uani 1 1 d U . .
H3A H 0.6637 1.1087 0.3420 0.049 Uiso 1 1 calc R . .
H3B H 0.6283 1.1123 0.2825 0.049 Uiso 1 1 calc R . .
N4 N 0.5406(2) 1.0840(3) 0.3826(2) 0.0260(9) Uani 1 1 d U . .
N5 N 0.5787(2) 0.7193(3) 0.2914(2) 0.0281(10) Uani 1 1 d U . .
H5A H 0.6082 0.6837 0.3078 0.034 Uiso 1 1 calc R . .
H5B H 0.5552 0.6947 0.2604 0.034 Uiso 1 1 calc R . .
N6 N 0.5570(2) 0.8532(3) 0.3400(2) 0.0252(9) Uani 1 1 d U . .
N7 N 0.3980(2) 0.6064(3) 0.4782(2) 0.0229(9) Uani 1 1 d U . .
H7A H 0.4169 0.5841 0.5123 0.027 Uiso 1 1 calc R . .
H7B H 0.3580 0.5880 0.4711 0.027 Uiso 1 1 calc R . .
N8 N 0.4544(2) 0.7173(3) 0.4336(2) 0.0210(8) Uani 1 1 d U . .
N9 N 0.2950(2) 0.9360(3) 0.5906(2) 0.0335(11) Uani 1 1 d U . .
H9A H 0.3063 0.9520 0.6283 0.040 Uiso 1 1 calc R . .
H9B H 0.2564 0.9566 0.5776 0.040 Uiso 1 1 calc R . .
N10 N 0.3665(2) 0.8704(3) 0.5258(2) 0.0259(9) Uani 1 1 d U . .
N11 N -0.0373(4) 0.6824(4) 0.2328(3) 0.0485(15) Uani 1 1 d U . .
H11A H -0.0696 0.6468 0.2276 0.058 Uiso 1 1 calc R . .
H11B H -0.0051 0.6594 0.2571 0.058 Uiso 1 1 calc R . .
N12 N -0.0396(2) 0.8085(3) 0.1707(2) 0.0228(9) Uani 1 1 d U . .
N13 N 0.1113(2) 0.5653(3) 0.0246(2) 0.0258(9) Uani 1 1 d U . .
H13A H 0.0967 0.5381 -0.0088 0.031 Uiso 1 1 calc R . .
H13B H 0.1528 0.5541 0.0341 0.031 Uiso 1 1 calc R . .
N14 N 0.0462(2) 0.6738(3) 0.0657(2) 0.0229(9) Uani 1 1 d U . .
N15 N 0.1839(2) 0.8858(3) -0.1123(2) 0.0226(8) Uani 1 1 d U . .
H15A H 0.1649 0.8831 -0.1501 0.027 Uiso 1 1 calc R . .
H15B H 0.2178 0.9184 -0.1107 0.027 Uiso 1 1 calc R . .
N16 N 0.1196(2) 0.8224(3) -0.0428(2) 0.0245(9) Uani 1 1 d U . .
N17 N 0.0870(2) 1.1960(3) 0.0243(2) 0.0245(9) Uani 1 1 d U . .
H17A H 0.0604 1.2332 0.0055 0.029 Uiso 1 1 calc R . .
H17B H 0.1099 1.2203 0.0556 0.029 Uiso 1 1 calc R . .
N18 N 0.0777(2) 1.0449(3) -0.0009(2) 0.0192(8) Uani 1 1 d U . .
N19 N -0.0940(3) 1.0671(3) 0.2020(2) 0.0304(11) Uani 1 1 d U . .
H19A H -0.1344 1.0614 0.2079 0.036 Uiso 1 1 calc R . .
H19B H -0.0702 1.0762 0.2373 0.036 Uiso 1 1 calc R . .
N20 N -0.0448(2) 1.0373(3) 0.11123(19) 0.0197(8) Uani 1 1 d U . .
O1 O 0.3397(2) 1.0933(3) 0.54816(19) 0.0302(9) Uani 1 1 d U . .
O2 O 0.4124(2) 1.0133(2) 0.49120(19) 0.0294(9) Uani 1 1 d U . .
O3 O 0.5213(2) 1.2129(2) 0.4046(2) 0.0330(9) Uani 1 1 d U . .
O4 O 0.49837(19) 1.0629(2) 0.41907(18) 0.0250(8) Uani 1 1 d U . .
O5 O 0.6163(2) 0.9331(3) 0.2933(2) 0.0361(10) Uani 1 1 d U . .
O6 O 0.54364(18) 0.9207(2) 0.36883(17) 0.0246(7) Uani 1 1 d U . .
O7 O 0.50269(18) 0.6419(2) 0.37325(16) 0.0217(7) Uani 1 1 d U . .
O8 O 0.48667(17) 0.7825(2) 0.41466(17) 0.0196(7) Uani 1 1 d U . .
O9 O 0.33782(19) 0.7404(2) 0.53735(18) 0.0268(8) Uani 1 1 d U . .
O10 O 0.40496(18) 0.8395(2) 0.48949(17) 0.0220(7) Uani 1 1 d U . .
O11 O -0.0721(2) 0.8969(3) 0.23230(19) 0.0332(9) Uani 1 1 d U . .
O12 O -0.03861(18) 0.8731(2) 0.13177(16) 0.0231(7) Uani 1 1 d U . .
O13 O 0.01404(18) 0.5977(2) 0.13667(19) 0.0269(8) Uani 1 1 d U . .
O14 O 0.01351(18) 0.7355(2) 0.08479(18) 0.0240(8) Uani 1 1 d U . .
O15 O 0.16487(17) 0.6998(2) -0.03671(18) 0.0238(8) Uani 1 1 d U . .
O16 O 0.07981(17) 0.7929(2) -0.00529(17) 0.0204(7) Uani 1 1 d U . .
O17 O 0.14526(19) 1.0444(2) -0.06681(18) 0.0247(8) Uani 1 1 d U . .
O18 O 0.06858(16) 0.9647(2) -0.01127(16) 0.0188(7) Uani 1 1 d U . .
O19 O -0.02185(17) 1.1664(2) 0.09198(16) 0.0210(7) Uani 1 1 d U . .
O20 O -0.01142(16) 1.0163(2) 0.06730(16) 0.0195(7) Uani 1 1 d U . .
C1 C 0.3736(3) 1.1301(3) 0.5169(3) 0.0270(11) Uani 1 1 d U . .
C2 C 0.3684(3) 1.2206(3) 0.5075(3) 0.0359(14) Uani 1 1 d U . .
H2 H 0.3686 1.2486 0.5452 0.043 Uiso 1 1 calc R . .
C3 C 0.3064(3) 1.2349(5) 0.4672(4) 0.0487(19) Uani 1 1 d U . .
H3C H 0.3046 1.1979 0.4341 0.058 Uiso 1 1 calc R . .
H3D H 0.2725 1.2201 0.4886 0.058 Uiso 1 1 calc R . .
C4 C 0.2939(4) 1.3152(5) 0.4442(5) 0.062(2) Uani 1 1 d DU . .
H4A H 0.3179 1.3245 0.4123 0.074 Uiso 1 1 calc R . .
H4B H 0.3072 1.3548 0.4748 0.074 Uiso 1 1 calc R . .
C5 C 0.2242(4) 1.3258(5) 0.4216(4) 0.055(2) Uani 1 1 d DU . .
C6 C 0.1951(4) 1.3903(7) 0.4419(5) 0.073(3) Uani 1 1 d DU . .
H6 H 0.2183 1.4257 0.4685 0.088 Uiso 1 1 calc R . .
C7 C 0.1348(4) 1.4042(7) 0.4250(7) 0.097(4) Uani 1 1 d DU . .
H7 H 0.1155 1.4493 0.4390 0.116 Uiso 1 1 calc R . .
C8 C 0.1014(4) 1.3530(7) 0.3875(7) 0.098(4) Uani 1 1 d DU . .
H8 H 0.0588 1.3635 0.3750 0.118 Uiso 1 1 calc R . .
C9 C 0.1273(5) 1.2873(7) 0.3674(6) 0.086(4) Uani 1 1 d DU . .
H9 H 0.1030 1.2513 0.3421 0.103 Uiso 1 1 calc R . .
C10 C 0.1894(5) 1.2738(6) 0.3843(5) 0.074(3) Uani 1 1 d DU . .
H10 H 0.2084 1.2285 0.3702 0.088 Uiso 1 1 calc R . .
C11 C 0.5489(3) 1.1595(3) 0.3777(3) 0.0292(11) Uani 1 1 d U . .
C12 C 0.5918(4) 1.1819(4) 0.3369(3) 0.0402(15) Uani 1 1 d U . .
H12 H 0.6224 1.2220 0.3554 0.048 Uiso 1 1 calc R . .
C13 C 0.5509(4) 1.2201(6) 0.2813(4) 0.055(2) Uani 1 1 d U . .
H13C H 0.5297 1.1771 0.2570 0.066 Uiso 1 1 calc R . .
H13D H 0.5188 1.2548 0.2937 0.066 Uiso 1 1 calc R . .
C14 C 0.5885(5) 1.2671(7) 0.2470(5) 0.078(3) Uani 1 1 d U . .
H14A H 0.6228 1.2335 0.2376 0.093 Uiso 1 1 calc R . .
H14B H 0.6070 1.3126 0.2705 0.093 Uiso 1 1 calc R . .
C15 C 0.5517(5) 1.2993(6) 0.1904(5) 0.073(3) Uani 1 1 d DU . .
C16 C 0.5038(5) 1.3533(7) 0.1942(5) 0.078(3) Uani 1 1 d DU . .
H16 H 0.4933 1.3664 0.2308 0.093 Uiso 1 1 calc R . .
C17 C 0.4712(6) 1.3882(6) 0.1442(5) 0.087(3) Uani 1 1 d DU . .
H17 H 0.4393 1.4260 0.1462 0.104 Uiso 1 1 calc R . .
C18 C 0.4868(7) 1.3661(7) 0.0941(5) 0.096(4) Uani 1 1 d DU . .
H18 H 0.4648 1.3880 0.0595 0.115 Uiso 1 1 calc R . .
C19 C 0.5334(6) 1.3127(7) 0.0904(5) 0.094(3) Uani 1 1 d DU . .
H19 H 0.5445 1.3011 0.0537 0.112 Uiso 1 1 calc R . .
C20 C 0.5642(5) 1.2759(7) 0.1383(5) 0.078(3) Uani 1 1 d DU . .
H20 H 0.5935 1.2351 0.1351 0.093 Uiso 1 1 calc R . .
C21 C 0.5942(3) 0.8636(4) 0.3033(3) 0.0277(11) Uani 1 1 d U . .
C22 C 0.6097(3) 0.7902(4) 0.2707(3) 0.0308(12) Uani 1 1 d U . .
H22 H 0.6554 0.7816 0.2795 0.037 Uiso 1 1 calc R . .
C23 C 0.5925(4) 0.8023(6) 0.2053(3) 0.0527(19) Uani 1 1 d U B .
H23A H 0.5470 0.8009 0.1948 0.063 Uiso 1 1 calc R . .
H23B H 0.6069 0.8554 0.1949 0.063 Uiso 1 1 calc R . .
C24 C 0.6207(4) 0.7389(8) 0.1709(4) 0.070(3) Uani 1 1 d DU . .
H24A H 0.5933 0.6918 0.1650 0.084 Uiso 0.75 1 calc PR A 1
H24B H 0.6614 0.7219 0.1918 0.084 Uiso 0.75 1 calc PR A 1
H24C H 0.6281 0.6920 0.1965 0.084 Uiso 0.25 1 d PR A 2
H24D H 0.6620 0.7588 0.1655 0.084 Uiso 0.25 1 d PR A 2
C25 C 0.6287(4) 0.7773(7) 0.1100(4) 0.062(3) Uani 0.75 1 d PDU B 1
C26 C 0.6093(8) 0.7358(11) 0.0603(5) 0.082(4) Uani 0.75 1 d PDU B 1
H26 H 0.5868 0.6877 0.0621 0.098 Uiso 0.75 1 calc PR B 1
C27 C 0.6218(9) 0.7627(9) 0.0072(6) 0.089(4) Uani 0.75 1 d PDU B 1
H27 H 0.6099 0.7318 -0.0266 0.107 Uiso 0.75 1 calc PR B 1
C28 C 0.6507(9) 0.8326(10) 0.0042(6) 0.095(4) Uani 0.75 1 d PDU B 1
H28 H 0.6625 0.8481 -0.0315 0.114 Uiso 0.75 1 calc PR B 1
C29 C 0.6637(8) 0.8813(10) 0.0496(5) 0.086(4) Uani 0.75 1 d PDU B 1
H29 H 0.6799 0.9332 0.0457 0.103 Uiso 0.75 1 calc PR B 1
C30 C 0.6526(6) 0.8530(9) 0.1026(5) 0.074(3) Uani 0.75 1 d PDU B 1
H30 H 0.6616 0.8867 0.1353 0.088 Uiso 0.75 1 calc PR B 1
O509 O 0.4297(5) 0.5483(7) 0.9981(6) 0.088(4) Uani 0.75 1 d PDU C 1
H509 H 0.4113 0.5558 0.9644 0.132 Uiso 0.75 1 calc PR C 1
C509 C 0.4723(8) 0.6096(12) 1.0133(12) 0.123(8) Uani 0.75 1 d PDU C 1
H50A H 0.4520 0.6611 1.0044 0.185 Uiso 0.75 1 calc PR C 1
H50B H 0.5067 0.6040 0.9914 0.185 Uiso 0.75 1 calc PR C 1
H50C H 0.4880 0.6066 1.0547 0.185 Uiso 0.75 1 calc PR C 1
O650 O 0.7143(5) 0.4957(7) 0.1285(5) 0.079(3) Uani 0.75 1 d PDU D 1
H650 H 0.7073 0.5023 0.1624 0.118 Uiso 0.75 1 calc PR D 1
C650 C 0.6958(8) 0.5643(9) 0.0954(8) 0.100(6) Uani 0.75 1 d PDU D 1
H65A H 0.7029 0.6117 0.1199 0.150 Uiso 0.75 1 calc PR D 1
H65B H 0.6517 0.5603 0.0797 0.150 Uiso 0.75 1 calc PR D 1
H65C H 0.7199 0.5684 0.0636 0.150 Uiso 0.75 1 calc PR D 1
O570 O 0.6455(3) 0.4996(5) 0.2913(3) 0.0442(16) Uani 0.75 1 d PU E 1
C570 C 0.6285(10) 0.4947(13) 0.2289(7) 0.113(7) Uani 0.75 1 d PU E 1
H57A H 0.5836 0.4886 0.2190 0.169 Uiso 0.75 1 calc PR E 1
H57B H 0.6491 0.4488 0.2144 0.169 Uiso 0.75 1 calc PR E 1
H57C H 0.6415 0.5435 0.2112 0.169 Uiso 0.75 1 calc PR E 1
C2A C 0.5903(11) 0.7064(12) 0.1109(8) 0.069(5) Uani 0.25 1 d PDU B 2
C2B C 0.5396(14) 0.6585(18) 0.0979(10) 0.068(5) Uani 0.25 1 d PDU B 2
H2B H 0.5190 0.6396 0.1280 0.081 Uiso 0.25 1 calc PR B 2
C2C C 0.5178(15) 0.637(2) 0.0410(11) 0.071(5) Uani 0.25 1 d PDU B 2
H2C H 0.4829 0.6034 0.0317 0.085 Uiso 0.25 1 calc PR B 2
C2D C 0.5478(14) 0.666(2) 0.0001(10) 0.075(5) Uani 0.25 1 d PDU B 2
H2D H 0.5305 0.6570 -0.0390 0.090 Uiso 0.25 1 calc PR B 2
C2E C 0.5999(17) 0.707(2) 0.0105(9) 0.076(5) Uani 0.25 1 d PDU B 2
H2E H 0.6223 0.7201 -0.0199 0.091 Uiso 0.25 1 calc PR B 2
C2F C 0.6212(18) 0.732(3) 0.0673(8) 0.074(5) Uani 0.25 1 d PDU B 2
H2F H 0.6566 0.7647 0.0756 0.088 Uiso 0.25 1 calc PR B 2
O65A O 0.7408(11) 0.5278(19) 0.1112(17) 0.080(9) Uani 0.25 1 d PU F 2
O57A O 0.6166(17) 0.482(2) 0.1690(13) 0.084(9) Uani 0.25 1 d PU G 2
C31 C 0.4662(2) 0.6510(3) 0.4108(2) 0.0198(9) Uani 1 1 d U . .
C32 C 0.4313(3) 0.5811(3) 0.4305(3) 0.0262(11) Uani 1 1 d U . .
H32 H 0.4625 0.5400 0.4463 0.031 Uiso 1 1 calc R . .
C33 C 0.3888(3) 0.5433(3) 0.3791(3) 0.0261(11) Uani 1 1 d U . .
H33A H 0.3637 0.5012 0.3939 0.031 Uiso 1 1 calc R . .
H33B H 0.4148 0.5173 0.3535 0.031 Uiso 1 1 calc R . .
C34 C 0.3448(3) 0.6028(3) 0.3429(3) 0.0281(11) Uani 1 1 d U . .
H34A H 0.3700 0.6459 0.3296 0.034 Uiso 1 1 calc R . .
H34B H 0.3238 0.5747 0.3082 0.034 Uiso 1 1 calc R . .
C35 C 0.2965(3) 0.6397(3) 0.3732(3) 0.0281(11) Uani 1 1 d U . .
C36 C 0.2925(3) 0.7216(4) 0.3804(3) 0.0315(12) Uani 1 1 d U . .
H36 H 0.3212 0.7554 0.3656 0.038 Uiso 1 1 calc R . .
C37 C 0.2473(3) 0.7552(4) 0.4090(3) 0.0339(13) Uani 1 1 d U . .
H37 H 0.2459 0.8113 0.4140 0.041 Uiso 1 1 calc R . .
C38 C 0.2040(3) 0.7065(4) 0.4304(3) 0.0400(15) Uani 1 1 d U . .
H38 H 0.1725 0.7293 0.4490 0.048 Uiso 1 1 calc R . .
C39 C 0.2076(3) 0.6255(4) 0.4242(3) 0.0423(16) Uani 1 1 d U . .
H39 H 0.1792 0.5917 0.4394 0.051 Uiso 1 1 calc R . .
C40 C 0.2537(3) 0.5924(4) 0.3951(3) 0.0376(14) Uani 1 1 d U . .
H40 H 0.2554 0.5363 0.3905 0.045 Uiso 1 1 calc R . .
C41 C 0.3341(3) 0.8172(3) 0.5479(2) 0.0266(11) Uani 1 1 d U . .
C42 C 0.2919(3) 0.8481(4) 0.5884(3) 0.0300(12) Uani 1 1 d DU . .
H42 H 0.3085 0.8281 0.6279 0.036 Uiso 1 1 calc R . .
C43 C 0.2264(3) 0.8161(4) 0.5729(3) 0.0330(13) Uani 1 1 d DU . .
H43A H 0.2071 0.8401 0.5359 0.040 Uiso 1 1 calc R . .
H43B H 0.2283 0.7578 0.5672 0.040 Uiso 1 1 calc R . .
C44 C 0.1861(3) 0.8332(5) 0.6184(3) 0.0449(16) Uani 1 1 d DU . .
H44A H 0.1831 0.8916 0.6230 0.054 Uiso 1 1 calc R . .
H44B H 0.1440 0.8127 0.6048 0.054 Uiso 1 1 calc R . .
C45 C 0.2095(3) 0.7970(5) 0.6763(3) 0.0447(16) Uani 1 1 d DU . .
C46 C 0.2065(3) 0.7139(5) 0.6829(4) 0.0530(18) Uani 1 1 d DU . .
H46 H 0.1885 0.6820 0.6512 0.064 Uiso 1 1 calc R . .
C47 C 0.2300(4) 0.6770(7) 0.7361(4) 0.075(3) Uani 1 1 d DU . .
H47 H 0.2270 0.6210 0.7403 0.089 Uiso 1 1 calc R . .
C48 C 0.2562(5) 0.7215(8) 0.7800(4) 0.080(3) Uani 1 1 d DU . .
H48 H 0.2724 0.6967 0.8155 0.095 Uiso 1 1 calc R . .
C49 C 0.2603(5) 0.8035(7) 0.7749(4) 0.078(3) Uani 1 1 d DU . .
H49 H 0.2794 0.8344 0.8066 0.093 Uiso 1 1 calc R . .
C50 C 0.2364(4) 0.8401(6) 0.7232(3) 0.055(2) Uani 1 1 d DU . .
H50 H 0.2386 0.8964 0.7203 0.067 Uiso 1 1 calc R . .
C51 C -0.0556(3) 0.8260(4) 0.2193(3) 0.0331(13) Uani 1 1 d U . .
C52 C -0.0570(4) 0.7560(5) 0.2599(3) 0.0489(18) Uani 1 1 d DU . .
H52 H -0.0997 0.7490 0.2692 0.059 Uiso 1 1 calc R . .
C53 C -0.0118(8) 0.7737(6) 0.3156(4) 0.112(5) Uani 1 1 d DU . .
H53A H -0.0008 0.7231 0.3363 0.135 Uiso 1 1 calc R . .
H53B H 0.0266 0.7968 0.3052 0.135 Uiso 1 1 calc R . .
C54 C -0.0380(9) 0.8300(9) 0.3550(7) 0.150(6) Uani 1 1 d DU . .
H54A H -0.0540 0.8775 0.3325 0.179 Uiso 1 1 calc R . .
H54B H -0.0734 0.8039 0.3690 0.179 Uiso 1 1 calc R . .
C55 C 0.0069(7) 0.8569(6) 0.4062(6) 0.128(5) Uani 1 1 d DU . .
C56 C -0.0156(7) 0.8665(11) 0.4582(7) 0.155(7) Uani 1 1 d DU . .
H56 H -0.0574 0.8539 0.4606 0.186 Uiso 1 1 calc R . .
C57 C 0.0243(8) 0.8951(12) 0.5077(6) 0.151(7) Uani 1 1 d DU . .
H57 H 0.0091 0.9024 0.5432 0.182 Uiso 1 1 calc R . .
C58 C 0.0822(8) 0.9113(10) 0.5040(7) 0.130(6) Uani 1 1 d DU . .
H58 H 0.1080 0.9332 0.5365 0.157 Uiso 1 1 calc R . .
C59 C 0.1065(7) 0.8974(9) 0.4542(7) 0.122(5) Uani 1 1 d DU . .
H59 H 0.1492 0.9064 0.4538 0.147 Uiso 1 1 calc R . .
C60 C 0.0701(7) 0.8708(8) 0.4056(6) 0.112(4) Uani 1 1 d DU . .
H60 H 0.0873 0.8617 0.3714 0.135 Uiso 1 1 calc R . .
C61 C 0.0445(2) 0.6073(3) 0.0936(2) 0.0232(10) Uani 1 1 d U . .
C62 C 0.0777(3) 0.5370(3) 0.0725(2) 0.0243(10) Uani 1 1 d U . .
H62 H 0.0459 0.4971 0.0558 0.029 Uiso 1 1 calc R . .
C63 C 0.1216(3) 0.4961(3) 0.1207(3) 0.0243(11) Uani 1 1 d U . .
H63A H 0.1414 0.4505 0.1040 0.029 Uiso 1 1 calc R . .
H63B H 0.0971 0.4747 0.1493 0.029 Uiso 1 1 calc R . .
C64 C 0.1726(3) 0.5503(3) 0.1522(3) 0.0279(12) Uani 1 1 d U . .
H64A H 0.1976 0.5722 0.1241 0.034 Uiso 1 1 calc R . .
H64B H 0.1536 0.5953 0.1702 0.034 Uiso 1 1 calc R . .
C65 C 0.2141(3) 0.5033(4) 0.1983(3) 0.0374(14) Uani 1 1 d U . .
C66 C 0.1942(5) 0.4860(4) 0.2499(3) 0.054(2) Uani 1 1 d U . .
H66 H 0.1561 0.5075 0.2575 0.065 Uiso 1 1 calc R . .
C67 C 0.2282(7) 0.4384(5) 0.2907(4) 0.079(3) Uani 1 1 d U . .
H67 H 0.2132 0.4265 0.3256 0.095 Uiso 1 1 calc R . .
C68 C 0.2816(7) 0.4091(5) 0.2816(5) 0.088(4) Uani 1 1 d U . .
H68 H 0.3046 0.3765 0.3103 0.106 Uiso 1 1 calc R . .
C69 C 0.3049(5) 0.4249(6) 0.2312(5) 0.080(3) Uani 1 1 d U . .
H69 H 0.3441 0.4049 0.2255 0.097 Uiso 1 1 calc R . .
C70 C 0.2690(4) 0.4716(5) 0.1883(4) 0.0516(18) Uani 1 1 d U . .
H70 H 0.2829 0.4809 0.1525 0.062 Uiso 1 1 calc R . .
C71 C 0.1595(2) 0.7722(4) -0.0549(2) 0.0233(10) Uani 1 1 d U . .
C72 C 0.2040(3) 0.8046(3) -0.0916(2) 0.0243(10) Uani 1 1 d U . .
H72 H 0.2038 0.7690 -0.1259 0.029 Uiso 1 1 calc R . .
C73 C 0.2702(3) 0.8083(4) -0.0582(3) 0.0280(11) Uani 1 1 d U . .
H73A H 0.2836 0.7536 -0.0467 0.034 Uiso 1 1 calc R . .
H73B H 0.2980 0.8284 -0.0845 0.034 Uiso 1 1 calc R . .
C74 C 0.2783(3) 0.8601(4) -0.0046(3) 0.0352(14) Uani 1 1 d U . .
H74A H 0.2528 0.8383 0.0231 0.042 Uiso 1 1 calc R . .
H74B H 0.2629 0.9144 -0.0154 0.042 Uiso 1 1 calc R . .
C75 C 0.3452(3) 0.8656(4) 0.0247(3) 0.0355(13) Uani 1 1 d DU . .
C76 C 0.3866(4) 0.9167(7) 0.0051(4) 0.072(3) Uani 1 1 d DU . .
H76 H 0.3730 0.9501 -0.0271 0.086 Uiso 1 1 calc R . .
C77 C 0.4477(4) 0.9204(8) 0.0317(5) 0.083(3) Uani 1 1 d DU . .
H77 H 0.4751 0.9583 0.0193 0.099 Uiso 1 1 calc R . .
C78 C 0.4680(3) 0.8694(6) 0.0753(3) 0.057(2) Uani 1 1 d DU . .
H78 H 0.5104 0.8695 0.0919 0.069 Uiso 1 1 calc R . .
C79 C 0.4289(3) 0.8190(6) 0.0955(3) 0.0521(19) Uani 1 1 d DU . .
H79 H 0.4434 0.7843 0.1267 0.063 Uiso 1 1 calc R . .
C80 C 0.3668(3) 0.8176(5) 0.0706(3) 0.0418(15) Uani 1 1 d DU . .
H80 H 0.3390 0.7828 0.0857 0.050 Uiso 1 1 calc R . .
C81 C 0.1160(2) 1.0798(3) -0.0296(2) 0.0224(10) Uani 1 1 d U . .
C82 C 0.1292(2) 1.1671(3) -0.0155(3) 0.0248(11) Uani 1 1 d U . .
H82 H 0.1212 1.1985 -0.0521 0.030 Uiso 1 1 calc R . .
C83 C 0.1970(2) 1.1772(3) 0.0109(3) 0.0238(10) Uani 1 1 d U . .
H83A H 0.2043 1.2334 0.0227 0.029 Uiso 1 1 calc R . .
H83B H 0.2232 1.1652 -0.0188 0.029 Uiso 1 1 calc R . .
C84 C 0.2166(3) 1.1232(4) 0.0636(3) 0.0301(12) Uani 1 1 d DU . .
H84A H 0.1891 1.1329 0.0925 0.036 Uiso 1 1 calc R . .
H84B H 0.2120 1.0668 0.0514 0.036 Uiso 1 1 calc R . .
C85 C 0.2829(3) 1.1383(4) 0.0907(3) 0.0338(13) Uani 1 1 d DU . .
C86 C 0.3286(3) 1.0853(5) 0.0840(4) 0.0488(18) Uani 1 1 d DU . .
H86 H 0.3190 1.0376 0.0627 0.059 Uiso 1 1 calc R . .
C87 C 0.3893(4) 1.1020(6) 0.1086(5) 0.082(3) Uani 1 1 d DU . .
H87 H 0.4214 1.0664 0.1026 0.098 Uiso 1 1 calc R . .
C88 C 0.4029(4) 1.1671(7) 0.1405(5) 0.087(3) Uani 1 1 d DU . .
H88 H 0.4443 1.1760 0.1584 0.104 Uiso 1 1 calc R . .
C89 C 0.3592(4) 1.2200(6) 0.1476(4) 0.068(2) Uani 1 1 d DU . .
H89 H 0.3697 1.2671 0.1694 0.082 Uiso 1 1 calc R . .
C90 C 0.2975(4) 1.2056(5) 0.1226(3) 0.0461(16) Uani 1 1 d DU . .
H90 H 0.2661 1.2427 0.1278 0.055 Uiso 1 1 calc R . .
C91 C -0.0485(2) 1.1133(3) 0.1202(2) 0.0225(10) Uani 1 1 d U . .
C92 C -0.0893(3) 1.1360(4) 0.1640(2) 0.0274(11) Uani 1 1 d U . .
H92 H -0.1316 1.1441 0.1417 0.033 Uiso 1 1 calc R . .
C93 C -0.0711(3) 1.2160(4) 0.1948(3) 0.0321(12) Uani 1 1 d U . .
H93A H -0.0754 1.2588 0.1654 0.039 Uiso 1 1 calc R . .
H93B H -0.1010 1.2274 0.2214 0.039 Uiso 1 1 calc R . .
C94 C -0.0068(3) 1.2203(4) 0.2288(3) 0.0330(13) Uani 1 1 d U . .
H94A H 0.0034 1.2768 0.2376 0.040 Uiso 1 1 calc R . .
H94B H 0.0227 1.2003 0.2041 0.040 Uiso 1 1 calc R . .
C95 C 0.0028(3) 1.1734(4) 0.2853(3) 0.0354(13) Uani 1 1 d U . .
C96 C -0.0289(4) 1.1950(6) 0.3290(3) 0.053(2) Uani 1 1 d U . .
H96 H -0.0568 1.2387 0.3245 0.063 Uiso 1 1 calc R . .
C97 C -0.0191(7) 1.1507(9) 0.3811(5) 0.092(4) Uani 1 1 d U . .
H97 H -0.0395 1.1654 0.4124 0.110 Uiso 1 1 calc R . .
C98 C 0.0198(5) 1.0869(8) 0.3858(5) 0.082(3) Uani 1 1 d U . .
H98 H 0.0252 1.0564 0.4204 0.098 Uiso 1 1 calc R . .
C99 C 0.0514(5) 1.0656(6) 0.3423(4) 0.063(2) Uani 1 1 d U . .
H99 H 0.0793 1.0220 0.3470 0.075 Uiso 1 1 calc R . .
C100 C 0.0422(4) 1.1080(5) 0.2913(4) 0.0469(17) Uani 1 1 d U . .
H100 H 0.0629 1.0925 0.2603 0.056 Uiso 1 1 calc R . .
O110 O 0.37096(18) 1.0243(2) 0.35244(19) 0.0264(8) Uani 1 1 d U . .
O111 O 0.32500(18) 0.9221(3) 0.38502(18) 0.0304(9) Uani 1 1 d U . .
O112 O 0.10288(18) 1.0889(2) 0.14705(18) 0.0247(8) Uani 1 1 d U . .
O113 O 0.07998(18) 0.9612(2) 0.16159(17) 0.0240(7) Uani 1 1 d U . .
C110 C 0.3248(2) 0.9799(3) 0.3508(2) 0.0216(9) Uani 1 1 d U . .
C111 C 0.2680(2) 0.9952(3) 0.3072(2) 0.0222(10) Uani 1 1 d U . .
C112 C 0.2651(3) 1.0594(3) 0.2697(3) 0.0255(11) Uani 1 1 d U . .
H112 H 0.2985 1.0961 0.2727 0.031 Uiso 1 1 calc R . .
C113 C 0.2138(3) 1.0702(3) 0.2279(3) 0.0239(11) Uani 1 1 d U . .
H113 H 0.2116 1.1153 0.2033 0.029 Uiso 1 1 calc R . .
C114 C 0.1656(2) 1.0157(3) 0.2217(2) 0.0206(10) Uani 1 1 d U . .
C115 C 0.1680(3) 0.9514(3) 0.2594(2) 0.0252(11) Uani 1 1 d U . .
H115 H 0.1347 0.9145 0.2559 0.030 Uiso 1 1 calc R . .
C116 C 0.2187(3) 0.9410(4) 0.3020(2) 0.0259(11) Uani 1 1 d U . .
H116 H 0.2201 0.8970 0.3277 0.031 Uiso 1 1 calc R . .
C117 C 0.1121(2) 1.0234(3) 0.1729(2) 0.0216(10) Uani 1 1 d U . .
O120 O 0.4198(2) 0.8819(3) 0.31028(18) 0.0387(11) Uani 1 1 d U . .
O121 O 0.43403(18) 0.7565(2) 0.28609(18) 0.0261(8) Uani 1 1 d U . .
O122 O 0.16696(17) 0.9068(2) 0.08618(17) 0.0247(8) Uani 1 1 d U . .
O123 O 0.13683(18) 0.7973(3) 0.12669(18) 0.0272(8) Uani 1 1 d U . .
C120 C 0.4059(3) 0.8204(4) 0.2802(2) 0.0245(10) Uani 1 1 d U . .
C121 C 0.3497(2) 0.8267(3) 0.2336(2) 0.0226(10) Uani 1 1 d U . .
C122 C 0.3317(3) 0.9000(3) 0.2084(2) 0.0262(11) Uani 1 1 d U . .
H122 H 0.3561 0.9460 0.2189 0.031 Uiso 1 1 calc R . .
C123 C 0.2785(2) 0.9062(3) 0.1681(2) 0.0217(10) Uani 1 1 d U . .
H123 H 0.2678 0.9552 0.1489 0.026 Uiso 1 1 calc R . .
C124 C 0.2405(2) 0.8389(3) 0.1562(2) 0.0220(10) Uani 1 1 d U . .
C125 C 0.2590(3) 0.7651(3) 0.1803(2) 0.0245(11) Uani 1 1 d U . .
H125 H 0.2340 0.7193 0.1711 0.029 Uiso 1 1 calc R . .
C126 C 0.3143(2) 0.7595(4) 0.2178(2) 0.0253(11) Uani 1 1 d U . .
H126 H 0.3281 0.7090 0.2329 0.030 Uiso 1 1 calc R . .
C127 C 0.1782(2) 0.8484(3) 0.1199(2) 0.0220(10) Uani 1 1 d U . .
O300 O 0.53831(19) 0.9188(2) 0.49614(17) 0.0289(9) Uani 1 1 d U . .
O301 O -0.04824(17) 0.8650(2) -0.00150(17) 0.0239(8) Uani 1 1 d U . .
O400 O 0.3814(2) 1.1806(3) 0.3600(2) 0.0348(10) Uani 1 1 d U . .
C400 C 0.3885(4) 1.2154(5) 0.3078(4) 0.058(3) Uani 1 1 d U . .
H40A H 0.4097 1.2667 0.3149 0.087 Uiso 1 1 calc R . .
H40B H 0.3478 1.2238 0.2846 0.087 Uiso 1 1 calc R . .
H40C H 0.4131 1.1802 0.2869 0.087 Uiso 1 1 calc R . .
O500 O 0.8690(2) 0.7433(2) 0.84476(19) 0.0296(9) Uani 1 1 d DU . .
H500 H 0.8803 0.6969 0.8378 0.044 Uiso 1 1 calc R . .
C500 C 0.8360(4) 0.7771(4) 0.7938(3) 0.0463(19) Uani 1 1 d DU . .
H50X H 0.7923 0.7623 0.7903 0.070 Uiso 1 1 calc R . .
H50Y H 0.8530 0.7573 0.7602 0.070 Uiso 1 1 calc R . .
H50Z H 0.8398 0.8353 0.7956 0.070 Uiso 1 1 calc R . .
O501 O 0.5143(3) 0.5181(4) 0.7382(2) 0.0491(13) Uani 1 1 d DU . .
H501 H 0.5469 0.5012 0.7277 0.074 Uiso 1 1 calc R . .
C501 C 0.5081(5) 0.4848(7) 0.7925(4) 0.072(3) Uani 1 1 d DU . .
H50D H 0.5492 0.4778 0.8154 0.107 Uiso 1 1 calc R . .
H50E H 0.4875 0.4330 0.7868 0.107 Uiso 1 1 calc R . .
H50F H 0.4835 0.5205 0.8129 0.107 Uiso 1 1 calc R . .
O502 O 0.7516(3) 0.4656(4) 0.5344(3) 0.0375(14) Uani 0.75 1 d PU H 1
H502 H 0.7366 0.4430 0.5610 0.056 Uiso 0.75 1 calc PR H 1
C502 C 0.7767(7) 0.5406(7) 0.5543(8) 0.045(3) Uani 0.75 1 d PU H 1
H50G H 0.7433 0.5756 0.5626 0.068 Uiso 0.75 1 calc PR H 1
H50H H 0.7974 0.5649 0.5244 0.068 Uiso 0.75 1 calc PR H 1
H50I H 0.8066 0.5329 0.5895 0.068 Uiso 0.75 1 calc PR H 1
O50C O 0.792(3) 0.519(3) 0.554(2) 0.105(16) Uani 0.25 1 d PU I 2
O503 O 0.8975(2) 0.2201(4) 0.7821(3) 0.0500(13) Uani 1 1 d U . .
H503 H 0.8827 0.2480 0.8064 0.075 Uiso 1 1 calc R . .
C503 C 0.8544(4) 0.2155(6) 0.7307(4) 0.053(2) Uani 1 1 d U . .
H50J H 0.8391 0.2690 0.7196 0.080 Uiso 1 1 calc R . .
H50K H 0.8197 0.1816 0.7371 0.080 Uiso 1 1 calc R . .
H50L H 0.8745 0.1927 0.6999 0.080 Uiso 1 1 calc R . .
O507 O 0.5269(3) 0.1584(4) 0.7923(3) 0.0578(16) Uani 1 1 d U . .
H507 H 0.5400 0.1901 0.7693 0.087 Uiso 1 1 calc R . .
C507 C 0.5419(6) 0.0793(7) 0.7785(6) 0.082(3) Uani 1 1 d U . .
H50M H 0.5142 0.0421 0.7939 0.123 Uiso 1 1 calc R . .
H50N H 0.5848 0.0678 0.7955 0.123 Uiso 1 1 calc R . .
H50O H 0.5373 0.0734 0.7364 0.123 Uiso 1 1 calc R . .
O508 O 0.6435(4) 0.0306(5) 0.9179(4) 0.079(2) Uani 1 1 d U . .
H508 H 0.6145 0.0255 0.9372 0.118 Uiso 1 1 calc R . .
C508 C 0.6517(9) 0.1125(8) 0.9060(8) 0.133(7) Uani 1 1 d U . .
H50P H 0.6115 0.1394 0.9006 0.200 Uiso 1 1 calc R . .
H50Q H 0.6703 0.1177 0.8708 0.200 Uiso 1 1 calc R . .
H50R H 0.6788 0.1370 0.9384 0.200 Uiso 1 1 calc R . .
O550 O 0.7646(2) 0.0777(3) 0.0742(3) 0.0436(12) Uani 1 1 d . . .
O551 O 0.5596(2) 0.4937(3) 0.3672(2) 0.0348(10) Uani 1 1 d . . .
O552 O 0.1624(2) 0.3790(3) 0.9769(2) 0.0405(11) Uani 1 1 d . . .
O553 O 0.95930(19) 0.4454(3) 0.14708(18) 0.0297(9) Uani 1 1 d . . .
O554 O 0.4804(2) 0.3740(3) 0.39586(19) 0.0313(9) Uani 1 1 d . . .
O555 O 1.02709(19) 0.3215(2) 0.10944(18) 0.0270(8) Uani 1 1 d . . .
O560 O 0.6437(4) 0.0931(5) 0.1012(4) 0.084(2) Uani 1 1 d . . .
O562 O 0.3480(3) 0.4574(4) 0.5387(3) 0.0566(15) Uani 1 1 d . . .
O563 O 0.7118(3) 0.0956(3) 0.4331(3) 0.0532(14) Uani 1 1 d . . .
O564 O 0.7595(3) -0.0018(5) 0.9714(3) 0.0645(17) Uani 1 1 d . . .
O567 O 0.8332(5) 0.5313(6) 0.3941(5) 0.078(3) Uani 0.75 1 d PU J 1
O56A O 0.8593(11) 0.6066(15) 0.4217(10) 0.059(7) Uani 0.25 1 d PU K 2
O612 O 0.7747(12) 0.8643(15) 0.4090(8) 0.124(8) Uani 0.50 1 d PU L 1
O61B O 0.7173(6) 0.8437(7) 0.4071(7) 0.066(4) Uani 0.50 1 d PU M 2
O625 O 1.0700(6) 0.5908(8) 0.4858(5) 0.054(3) Uani 0.50 1 d PDU N 1
H625 H 1.0616 0.5623 0.4561 0.081 Uiso 0.50 1 calc PR N 1
C625 C 1.0504(10) 0.6701(11) 0.4726(11) 0.081(7) Uani 0.50 1 d PDU N 1
H62A H 1.0066 0.6754 0.4762 0.122 Uiso 0.50 1 calc PR N 1
H62B H 1.0561 0.6830 0.4330 0.122 Uiso 0.50 1 calc PR N 1
H62C H 1.0749 0.7069 0.4994 0.122 Uiso 0.50 1 calc PR N 1
O626 O 0.1394(8) 0.4955(9) 0.6776(9) 0.094(6) Uani 0.50 1 d PU O 1
O62F O 1.1663(5) 0.5683(8) 0.5683(6) 0.058(3) Uani 0.50 1 d PDU P 2
H62G H 1.1358 0.5726 0.5420 0.087 Uiso 0.50 1 calc PR P 2
C62F C 1.1548(12) 0.5072(18) 0.6075(13) 0.113(10) Uani 0.50 1 d PDU P 2
H62D H 1.1792 0.5174 0.6454 0.170 Uiso 0.50 1 calc PR P 2
H62E H 1.1665 0.4555 0.5930 0.170 Uiso 0.50 1 calc PR P 2
H62F H 1.1107 0.5067 0.6108 0.170 Uiso 0.50 1 calc PR P 2
O200 O 0.7654(7) 0.5944(5) 0.2980(5) 0.083(3) Uani 0.75 1 d PU Q 1
O201 O 0.7872(9) 0.5509(6) 0.2232(5) 0.121(6) Uani 0.75 1 d PU Q 1
O202 O 0.7841(3) 0.9884(3) 0.2066(3) 0.0354(15) Uani 0.75 1 d PU Q 1
O203 O 0.8187(2) 0.9457(3) 0.1282(2) 0.0196(10) Uani 0.75 1 d PU Q 1
C200 C 0.7808(10) 0.6075(7) 0.2530(5) 0.087(5) Uani 0.75 1 d PU Q 1
C201 C 0.7864(5) 0.6914(5) 0.2326(4) 0.0368(18) Uani 0.75 1 d PU Q 1
C202 C 0.7772(4) 0.7559(5) 0.2688(4) 0.0304(16) Uani 0.75 1 d PU Q 1
H202 H 0.7692 0.7464 0.3069 0.036 Uiso 0.75 1 calc PR Q 1
C203 C 0.7800(4) 0.8326(5) 0.2487(4) 0.0362(19) Uani 0.75 1 d PU Q 1
H203 H 0.7739 0.8757 0.2734 0.043 Uiso 0.75 1 calc PR Q 1
C204 C 0.7915(3) 0.8491(4) 0.1928(3) 0.0211(13) Uani 0.75 1 d PU Q 1
C205 C 0.8000(4) 0.7857(4) 0.1582(4) 0.0282(15) Uani 0.75 1 d PU Q 1
H205 H 0.8074 0.7953 0.1199 0.034 Uiso 0.75 1 calc PR Q 1
C206 C 0.7980(5) 0.7072(5) 0.1777(4) 0.0375(19) Uani 0.75 1 d PU Q 1
H206 H 0.8048 0.6644 0.1529 0.045 Uiso 0.75 1 calc PR Q 1
C207 C 0.7973(3) 0.9344(4) 0.1747(3) 0.0252(14) Uani 0.75 1 d PU Q 1
O559 O 0.6977(4) 0.6865(6) 0.3725(5) 0.067(3) Uani 0.75 1 d PU R 1
O566 O 0.3366(4) 0.5265(4) 0.7874(4) 0.052(2) Uani 0.75 1 d P S 1
O60A O 0.8906(4) 0.4255(6) 0.2348(4) 0.038(2) Uani 0.50 1 d PU T 1
O60B O 0.9358(5) 0.4503(9) 0.3484(5) 0.058(3) Uani 0.50 1 d PU U 1
O60C O 0.0150(12) 0.5684(12) 0.3162(13) 0.054(6) Uani 0.25 1 d PU V 1
O700 O 0.8745(7) 0.5496(9) 0.1893(7) 0.022(3) Uani 0.25 1 d P W 2
O701 O 0.6787(8) 0.6276(12) 0.3386(9) 0.035(4) Uani 0.25 1 d PU X 2
H701 H 0.6988 0.6357 0.3716 0.052 Uiso 0.25 1 calc PR X 2
C701 C 0.7214(19) 0.622(2) 0.2968(16) 0.055(10) Uani 0.25 1 d PU X 2
H70D H 0.7549 0.6605 0.3067 0.083 Uiso 0.25 1 calc PR X 2
H70E H 0.6993 0.6334 0.2581 0.083 Uiso 0.25 1 calc PR X 2
H70F H 0.7386 0.5680 0.2976 0.083 Uiso 0.25 1 calc PR X 2
O702 O 0.2669(16) 0.5080(16) 0.7064(15) 0.079(9) Uani 0.25 1 d PU Y 2
O600 O 0.9741(7) 0.4212(13) 0.2638(7) 0.035(4) Uani 0.25 1 d PDU Z 2
H600 H 0.9657 0.4462 0.2325 0.052 Uiso 0.25 1 calc PR Z 2
C600 C 0.9190(11) 0.4087(16) 0.2876(14) 0.040(6) Uani 0.25 1 d PDU Z 2
H60A H 0.9248 0.3634 0.3142 0.060 Uiso 0.25 1 calc PR Z 2
H60B H 0.8848 0.3974 0.2565 0.060 Uiso 0.25 1 calc PR Z 2
H60C H 0.9095 0.4565 0.3084 0.060 Uiso 0.25 1 calc PR Z 2
O601 O 0.0229(12) 0.5509(15) 0.3689(15) 0.070(8) Uani 0.25 1 d PDU A 2
H601 H 0.0401 0.5872 0.3903 0.105 Uiso 0.25 1 calc PR A 2
C601 C 0.0551(18) 0.5393(17) 0.3221(17) 0.067(9) Uani 0.25 1 d PDU A 2
H60D H 0.0682 0.5910 0.3088 0.101 Uiso 0.25 1 calc PR A 2
H60E H 0.0280 0.5129 0.2906 0.101 Uiso 0.25 1 calc PR A 2
H60F H 0.0916 0.5061 0.3344 0.101 Uiso 0.25 1 calc PR A 2
O60Z O 0.0573(11) 0.5365(16) 0.2739(16) 0.068(7) Uani 0.25 1 d PU B 3

loop_
_atom_site_aniso_label
_atom_site_aniso_U_11
_atom_site_aniso_U_22
_atom_site_aniso_U_33
_atom_site_aniso_U_23
_atom_site_aniso_U_13
_atom_site_aniso_U_12
La1 0.01906(12) 0.00974(12) 0.01942(12) -0.00053(10) -0.00577(10) 0.00079(10)
La2 0.01174(11) 0.01583(13) 0.02239(13) 0.00107(11) -0.00325(9) -0.00197(10)
Cu1 0.0461(5) 0.0176(3) 0.0253(3) -0.0009(3) 0.0039(3) 0.0129(3)
Cu2 0.0251(3) 0.0102(3) 0.0360(4) -0.0010(3) -0.0120(3) 0.0012(2)
Cu3 0.0340(4) 0.0198(3) 0.0391(4) 0.0013(3) 0.0080(3) -0.0081(3)
Cu4 0.0179(3) 0.0144(3) 0.0234(3) -0.0016(2) -0.0023(2) 0.0010(2)
Cu5 0.0204(3) 0.0128(3) 0.0237(3) -0.0002(2) -0.0037(2) -0.0003(2)
Cu6 0.0263(3) 0.0214(3) 0.0271(3) 0.0013(3) 0.0054(3) -0.0056(3)
Cu7 0.0222(3) 0.0202(3) 0.0359(4) 0.0059(3) 0.0053(3) -0.0023(3)
Cu8 0.0152(3) 0.0172(3) 0.0279(3) 0.0004(2) -0.0013(2) -0.0003(2)
Cu9 0.0173(3) 0.0193(3) 0.0269(3) 0.0009(3) 0.0017(2) 0.0027(2)
Cu10 0.0143(3) 0.0169(3) 0.0248(3) 0.0004(2) -0.0003(2) -0.0006(2)
N1 0.024(2) 0.0113(19) 0.049(3) -0.0117(19) -0.010(2) -0.0007(17)
N2 0.038(3) 0.013(2) 0.026(2) 0.0008(17) -0.0066(18) 0.0098(18)
N3 0.043(3) 0.036(3) 0.044(3) 0.001(2) 0.010(2) -0.017(2)
N4 0.027(2) 0.020(2) 0.028(2) 0.0022(17) -0.0070(17) -0.0027(17)
N5 0.024(2) 0.026(2) 0.034(2) -0.0045(19) 0.0025(19) 0.0042(19)
N6 0.028(2) 0.017(2) 0.028(2) 0.0021(17) -0.0040(18) 0.0041(17)
N7 0.029(2) 0.0101(18) 0.027(2) -0.0036(16) -0.0037(18) 0.0033(17)
N8 0.021(2) 0.0152(19) 0.024(2) -0.0019(16) -0.0048(16) -0.0015(16)
N9 0.021(2) 0.034(3) 0.043(3) -0.011(2) -0.0025(19) 0.005(2)
N10 0.039(3) 0.015(2) 0.021(2) 0.0005(16) -0.0037(18) 0.0051(18)
N11 0.070(4) 0.032(3) 0.045(3) 0.015(2) 0.013(3) 0.009(3)
N12 0.020(2) 0.024(2) 0.026(2) 0.0072(17) 0.0084(17) 0.0063(17)
N13 0.024(2) 0.024(2) 0.028(2) -0.0009(18) -0.0011(18) 0.0039(18)
N14 0.018(2) 0.016(2) 0.035(2) 0.0083(18) 0.0047(17) 0.0018(16)
N15 0.0172(19) 0.025(2) 0.027(2) -0.0023(19) 0.0084(16) 0.0006(18)
N16 0.0133(19) 0.020(2) 0.037(3) -0.0083(18) -0.0068(17) 0.0042(16)
N17 0.022(2) 0.017(2) 0.032(2) -0.0001(18) -0.0019(18) -0.0011(17)
N18 0.018(2) 0.0131(19) 0.024(2) -0.0015(15) -0.0048(16) 0.0038(15)
N19 0.032(3) 0.026(2) 0.036(3) -0.005(2) 0.012(2) -0.008(2)
N20 0.020(2) 0.019(2) 0.019(2) -0.0009(15) 0.0012(16) -0.0024(16)
O1 0.032(2) 0.0227(19) 0.034(2) -0.0007(17) -0.0013(17) 0.0078(17)
O2 0.045(2) 0.0109(17) 0.031(2) 0.0004(15) 0.0024(17) 0.0134(16)
O3 0.038(2) 0.0141(18) 0.042(2) 0.0028(16) -0.0079(18) 0.0002(16)
O4 0.0269(19) 0.0115(16) 0.033(2) -0.0020(14) -0.0064(15) -0.0006(14)
O5 0.038(2) 0.031(2) 0.044(2) 0.006(2) 0.0195(19) -0.003(2)
O6 0.0274(18) 0.0135(16) 0.0334(19) 0.0003(15) 0.0060(15) -0.0045(15)
O7 0.0246(19) 0.0175(17) 0.0215(18) -0.0004(14) -0.0009(14) 0.0009(14)
O8 0.0183(17) 0.0120(15) 0.0273(18) 0.0017(13) 0.0001(14) 0.0006(13)
O9 0.029(2) 0.0185(18) 0.031(2) -0.0040(15) -0.0023(16) -0.0019(15)
O10 0.0234(18) 0.0172(17) 0.0252(18) -0.0007(14) 0.0028(14) 0.0105(14)
O11 0.039(2) 0.028(2) 0.032(2) 0.0020(17) 0.0076(18) -0.0051(18)
O12 0.0238(17) 0.0192(17) 0.0265(17) 0.0021(15) 0.0040(14) -0.0008(15)
O13 0.0209(18) 0.0194(18) 0.038(2) 0.0050(16) -0.0035(15) -0.0050(15)
O14 0.0200(17) 0.0155(17) 0.036(2) 0.0019(15) 0.0019(15) -0.0011(14)
O15 0.0150(17) 0.0206(18) 0.035(2) 0.0006(15) 0.0018(15) 0.0026(14)
O16 0.0144(16) 0.0136(16) 0.0322(19) 0.0001(14) 0.0001(14) 0.0000(13)
O17 0.028(2) 0.0155(17) 0.032(2) 0.0086(14) 0.0073(16) 0.0000(15)
O18 0.0159(16) 0.0148(16) 0.0257(17) 0.0006(13) 0.0031(13) 0.0007(13)
O19 0.0148(16) 0.0236(18) 0.0243(18) 0.0022(14) 0.0020(13) -0.0021(14)
O20 0.0130(15) 0.0177(16) 0.0273(18) 0.0016(14) 0.0019(13) 0.0005(13)
C1 0.032(3) 0.014(2) 0.029(3) -0.0060(19) -0.013(2) 0.0021(19)
C2 0.032(3) 0.011(2) 0.061(4) -0.005(2) -0.006(3) 0.000(2)
C3 0.035(3) 0.043(4) 0.064(5) 0.015(4) -0.007(3) 0.004(3)
C4 0.050(4) 0.047(4) 0.080(6) 0.006(4) -0.018(4) 0.005(4)
C5 0.038(4) 0.056(5) 0.064(5) 0.000(4) -0.012(3) 0.009(3)
C6 0.046(4) 0.057(5) 0.114(8) -0.020(5) 0.001(5) -0.001(4)
C7 0.033(4) 0.065(7) 0.193(13) -0.024(7) 0.022(6) 0.008(4)
C8 0.030(4) 0.062(6) 0.191(13) 0.010(6) -0.020(6) 0.007(4)
C9 0.053(5) 0.055(5) 0.132(10) 0.000(5) -0.046(6) 0.001(4)
C10 0.064(5) 0.057(5) 0.086(7) -0.017(5) -0.033(5) 0.024(4)
C11 0.034(3) 0.019(2) 0.029(3) 0.004(2) -0.011(2) -0.008(2)
C12 0.057(4) 0.021(3) 0.042(3) 0.005(2) 0.003(3) -0.018(3)
C13 0.058(5) 0.048(4) 0.054(4) 0.014(4) -0.002(4) -0.015(4)
C14 0.063(6) 0.086(7) 0.079(6) 0.047(6) -0.003(5) -0.023(5)
C15 0.068(6) 0.057(5) 0.083(5) 0.024(5) -0.015(5) -0.017(4)
C16 0.078(7) 0.070(6) 0.079(6) 0.012(5) -0.005(5) -0.021(4)
C17 0.102(8) 0.050(5) 0.092(6) 0.019(5) -0.037(6) -0.015(5)
C18 0.126(10) 0.066(7) 0.084(6) 0.035(6) -0.022(7) 0.005(6)
C19 0.102(9) 0.077(8) 0.094(7) 0.041(6) -0.012(6) -0.009(6)
C20 0.075(7) 0.062(6) 0.086(6) 0.012(5) -0.017(5) -0.008(5)
C21 0.026(3) 0.028(3) 0.028(3) 0.004(2) 0.001(2) -0.004(2)
C22 0.022(3) 0.039(3) 0.033(3) -0.002(2) 0.008(2) -0.002(2)
C23 0.044(4) 0.076(6) 0.037(3) 0.008(3) 0.005(3) 0.008(4)
C24 0.049(5) 0.118(8) 0.045(4) -0.013(4) 0.014(4) 0.013(5)
C25 0.052(6) 0.085(7) 0.045(4) -0.007(5) -0.001(4) 0.005(5)
C26 0.106(9) 0.080(8) 0.054(5) 0.001(6) -0.009(6) -0.003(7)
C27 0.124(10) 0.084(8) 0.060(6) -0.004(6) 0.020(7) -0.003(8)
C28 0.124(11) 0.096(9) 0.069(7) -0.015(7) 0.026(8) -0.015(8)
C29 0.092(9) 0.109(9) 0.059(6) -0.009(6) 0.019(6) -0.027(8)
C30 0.059(7) 0.106(8) 0.052(5) -0.007(6) -0.003(5) -0.017(6)
O509 0.054(6) 0.076(7) 0.133(11) 0.009(7) 0.010(6) -0.008(5)
C509 0.058(10) 0.114(16) 0.20(2) 0.004(16) 0.017(12) -0.028(10)
O650 0.061(6) 0.079(7) 0.104(8) -0.019(6) 0.036(6) -0.009(5)
C650 0.077(11) 0.080(10) 0.132(15) -0.035(9) -0.019(10) 0.027(9)
O570 0.043(4) 0.060(5) 0.028(3) 0.007(3) 0.003(3) -0.003(3)
C570 0.154(18) 0.116(15) 0.059(7) -0.016(9) -0.016(10) -0.063(14)
C2A 0.089(11) 0.067(10) 0.050(7) -0.008(7) 0.010(8) 0.019(8)
C2B 0.088(11) 0.064(11) 0.051(8) -0.015(8) 0.013(8) 0.020(8)
C2C 0.092(12) 0.069(11) 0.053(9) -0.015(8) 0.012(8) 0.019(9)
C2D 0.098(12) 0.074(11) 0.052(8) -0.008(9) 0.009(9) 0.016(10)
C2E 0.105(11) 0.073(11) 0.050(7) -0.007(9) 0.010(9) 0.010(9)
C2F 0.100(11) 0.071(10) 0.049(7) -0.004(8) 0.009(8) 0.011(9)
O65A 0.023(10) 0.074(17) 0.15(2) 0.028(17) 0.041(14) 0.004(11)
O57A 0.12(2) 0.076(18) 0.060(15) -0.008(14) 0.007(15) -0.056(17)
C31 0.019(2) 0.014(2) 0.022(2) -0.0011(17) -0.0086(17) 0.0017(17)
C32 0.033(3) 0.010(2) 0.031(3) -0.0038(19) -0.011(2) -0.0013(19)
C33 0.032(3) 0.016(2) 0.027(3) -0.0066(19) -0.004(2) -0.005(2)
C34 0.033(3) 0.021(3) 0.027(3) -0.003(2) -0.006(2) -0.007(2)
C35 0.032(3) 0.021(3) 0.027(3) -0.001(2) -0.007(2) -0.006(2)
C36 0.033(3) 0.019(2) 0.037(3) -0.001(2) -0.012(2) -0.001(2)
C37 0.042(3) 0.019(3) 0.035(3) 0.000(2) -0.011(2) 0.006(2)
C38 0.034(3) 0.039(3) 0.043(4) -0.009(3) -0.007(3) 0.007(3)
C39 0.038(4) 0.035(3) 0.054(4) -0.003(3) 0.007(3) -0.012(3)
C40 0.035(3) 0.030(3) 0.047(4) -0.006(3) 0.004(3) -0.008(3)
C41 0.029(3) 0.023(2) 0.025(3) -0.006(2) -0.007(2) 0.001(2)
C42 0.022(3) 0.032(3) 0.034(3) -0.001(2) -0.003(2) 0.010(2)
C43 0.023(3) 0.038(3) 0.036(3) -0.002(3) 0.001(2) 0.000(2)
C44 0.031(3) 0.053(4) 0.052(4) 0.005(3) 0.010(3) 0.009(3)
C45 0.027(3) 0.063(4) 0.048(3) 0.004(3) 0.018(3) 0.007(3)
C46 0.030(3) 0.064(4) 0.069(5) 0.016(4) 0.022(3) 0.008(3)
C47 0.051(5) 0.100(7) 0.084(6) 0.048(5) 0.048(5) 0.035(5)
C48 0.063(6) 0.132(8) 0.052(4) 0.045(5) 0.036(4) 0.049(6)
C49 0.063(6) 0.138(8) 0.037(4) 0.001(5) 0.022(4) 0.048(6)
C50 0.055(5) 0.071(5) 0.045(4) -0.003(3) 0.019(3) 0.024(4)
C51 0.037(3) 0.027(3) 0.034(3) 0.008(2) 0.000(2) 0.002(2)
C52 0.070(5) 0.040(4) 0.043(4) 0.021(3) 0.029(3) 0.008(4)
C53 0.235(15) 0.048(5) 0.046(5) 0.020(4) -0.007(6) 0.009(7)
C54 0.214(14) 0.101(11) 0.117(10) -0.035(9) -0.027(11) 0.008(12)
C55 0.143(10) 0.138(13) 0.095(8) -0.020(8) -0.005(8) -0.025(11)
C56 0.097(9) 0.25(2) 0.114(9) 0.007(13) 0.011(7) 0.008(12)
C57 0.156(12) 0.216(19) 0.079(7) 0.012(10) 0.006(8) 0.057(14)
C58 0.145(11) 0.127(13) 0.100(8) 0.010(9) -0.041(9) 0.035(11)
C59 0.115(10) 0.103(11) 0.140(11) 0.041(10) -0.010(7) 0.003(9)
C60 0.147(10) 0.082(9) 0.113(9) 0.007(8) 0.034(8) 0.014(9)
C61 0.015(2) 0.025(2) 0.027(2) 0.002(2) -0.0045(18) -0.0075(18)
C62 0.021(2) 0.021(2) 0.028(3) 0.0012(19) -0.0043(19) -0.0017(19)
C63 0.021(2) 0.020(2) 0.029(3) 0.002(2) -0.004(2) 0.0009(19)
C64 0.024(3) 0.021(3) 0.034(3) 0.001(2) -0.009(2) -0.006(2)
C65 0.040(3) 0.020(3) 0.044(3) -0.002(2) -0.019(3) -0.005(2)
C66 0.095(6) 0.029(3) 0.034(3) 0.001(3) -0.005(3) -0.014(4)
C67 0.140(8) 0.038(5) 0.043(4) 0.006(3) -0.040(5) -0.029(5)
C68 0.134(8) 0.030(4) 0.072(5) 0.007(4) -0.071(6) -0.012(5)
C69 0.073(6) 0.048(5) 0.101(7) -0.010(5) -0.049(5) 0.014(5)
C70 0.041(4) 0.047(4) 0.061(5) -0.003(4) -0.010(3) 0.004(3)
C71 0.018(2) 0.028(3) 0.024(2) -0.007(2) 0.0035(19) 0.004(2)
C72 0.021(2) 0.025(3) 0.027(3) 0.004(2) 0.0043(19) 0.004(2)
C73 0.021(2) 0.031(3) 0.033(3) 0.004(2) 0.005(2) 0.004(2)
C74 0.023(3) 0.048(4) 0.035(3) -0.002(3) 0.003(2) -0.001(2)
C75 0.029(3) 0.044(4) 0.033(3) -0.004(3) 0.000(2) 0.000(2)
C76 0.038(4) 0.105(8) 0.068(6) 0.035(5) -0.005(4) -0.021(5)
C77 0.039(4) 0.120(9) 0.084(7) 0.026(6) -0.003(4) -0.031(5)
C78 0.030(3) 0.090(7) 0.048(4) -0.018(4) -0.006(3) -0.002(4)
C79 0.035(4) 0.078(6) 0.040(4) -0.001(4) -0.004(3) 0.014(4)
C80 0.031(3) 0.050(4) 0.043(4) 0.005(3) 0.002(3) 0.004(3)
C81 0.018(2) 0.021(2) 0.027(3) 0.0027(19) -0.0021(18) -0.0001(18)
C82 0.018(2) 0.024(3) 0.032(3) 0.005(2) 0.001(2) -0.005(2)
C83 0.017(2) 0.019(2) 0.034(3) 0.001(2) 0.001(2) -0.0037(18)
C84 0.020(2) 0.029(3) 0.039(3) 0.006(2) 0.001(2) -0.002(2)
C85 0.026(3) 0.038(3) 0.036(3) 0.009(3) -0.001(2) -0.005(2)
C86 0.026(3) 0.043(4) 0.074(5) 0.018(3) -0.004(3) 0.006(3)
C87 0.029(4) 0.075(6) 0.130(9) 0.035(5) -0.023(5) 0.003(4)
C88 0.044(4) 0.103(8) 0.098(8) 0.032(6) -0.040(5) -0.018(4)
C89 0.062(5) 0.077(6) 0.056(5) 0.017(4) -0.020(4) -0.034(4)
C90 0.045(4) 0.051(4) 0.042(4) 0.000(3) 0.005(3) -0.013(3)
C91 0.019(2) 0.023(2) 0.023(2) 0.0011(19) -0.0029(18) -0.0054(19)
C92 0.026(3) 0.028(3) 0.028(3) -0.002(2) 0.003(2) -0.009(2)
C93 0.035(3) 0.030(3) 0.031(3) 0.001(2) 0.001(2) -0.010(2)
C94 0.036(3) 0.035(3) 0.028(3) -0.004(2) 0.003(2) -0.007(3)
C95 0.039(3) 0.035(3) 0.031(3) -0.001(2) 0.003(2) -0.009(3)
C96 0.058(5) 0.062(5) 0.039(4) 0.007(3) 0.011(3) 0.014(4)
C97 0.109(9) 0.123(10) 0.047(5) 0.030(6) 0.023(5) 0.043(7)
C98 0.072(7) 0.116(9) 0.056(5) 0.047(6) 0.011(5) 0.025(6)
C99 0.057(5) 0.062(6) 0.066(5) 0.019(4) 0.001(4) 0.010(4)
C100 0.038(4) 0.051(4) 0.053(4) 0.004(3) 0.009(3) 0.003(3)
O110 0.0204(18) 0.0154(17) 0.039(2) 0.0007(16) -0.0088(16) -0.0010(14)
O111 0.0192(16) 0.035(2) 0.034(2) 0.0115(18) -0.0075(14) -0.0054(17)
O112 0.0185(17) 0.0197(18) 0.032(2) 0.0000(15) -0.0066(15) -0.0009(14)
O113 0.0238(18) 0.0195(17) 0.0259(18) -0.0004(14) -0.0048(14) -0.0041(14)
C110 0.017(2) 0.022(2) 0.025(2) -0.0046(19) 0.0002(17) 0.0049(17)
C111 0.018(2) 0.021(2) 0.027(3) -0.0030(19) -0.0005(19) -0.0011(19)
C112 0.018(2) 0.017(2) 0.038(3) 0.002(2) -0.007(2) -0.0001(19)
C113 0.020(2) 0.014(2) 0.035(3) -0.001(2) -0.004(2) 0.0025(18)
C114 0.016(2) 0.018(2) 0.027(2) 0.0010(19) 0.0004(18) 0.0020(18)
C115 0.024(3) 0.025(3) 0.025(3) 0.002(2) -0.001(2) -0.006(2)
C116 0.021(2) 0.029(3) 0.026(3) 0.004(2) -0.0006(19) -0.004(2)
C117 0.016(2) 0.025(2) 0.023(2) -0.0002(19) -0.0002(18) -0.0005(19)
O120 0.040(2) 0.041(2) 0.0287(19) -0.0165(19) -0.0157(17) 0.020(2)
O121 0.0192(17) 0.0237(19) 0.032(2) -0.0017(16) -0.0072(15) 0.0028(15)
O122 0.0173(16) 0.027(2) 0.0279(19) 0.0044(14) -0.0035(14) -0.0009(13)
O123 0.0188(17) 0.027(2) 0.032(2) 0.0040(16) -0.0079(15) -0.0010(14)
C120 0.019(2) 0.033(3) 0.020(2) -0.002(2) -0.0026(18) 0.001(2)
C121 0.017(2) 0.029(3) 0.020(2) -0.0047(19) -0.0047(18) 0.0090(19)
C122 0.022(2) 0.027(3) 0.027(3) -0.003(2) -0.005(2) 0.0041(19)
C123 0.019(2) 0.023(2) 0.021(2) -0.0013(18) -0.0034(18) 0.0010(18)
C124 0.016(2) 0.027(3) 0.021(2) 0.001(2) -0.0029(18) 0.0037(19)
C125 0.021(2) 0.026(3) 0.025(3) -0.001(2) -0.0027(19) 0.003(2)
C126 0.018(2) 0.028(3) 0.027(3) 0.001(2) -0.0046(19) 0.005(2)
C127 0.0129(19) 0.027(3) 0.024(2) 0.0002(19) -0.0042(17) 0.0006(17)
O300 0.034(2) 0.0157(18) 0.0307(19) -0.0008(16) -0.0135(16) 0.0039(16)
O301 0.0164(16) 0.0227(19) 0.0294(19) -0.0010(15) -0.0070(14) -0.0006(14)
O400 0.039(2) 0.0184(19) 0.040(2) 0.0001(17) -0.0142(19) 0.0015(17)
C400 0.066(5) 0.048(5) 0.048(4) 0.025(4) -0.031(4) -0.024(4)
O500 0.030(2) 0.021(2) 0.033(2) 0.0021(16) -0.0110(17) 0.0033(16)
C500 0.051(4) 0.031(3) 0.048(4) 0.012(3) -0.022(3) -0.002(3)
O501 0.050(3) 0.053(3) 0.043(3) -0.006(2) 0.003(2) 0.017(3)
C501 0.065(6) 0.084(7) 0.057(5) 0.010(5) -0.018(5) -0.028(5)
O502 0.055(4) 0.026(3) 0.032(3) 0.003(2) 0.010(3) -0.004(3)
C502 0.040(6) 0.033(5) 0.059(7) -0.001(5) -0.003(6) -0.001(5)
O50C 0.11(3) 0.13(3) 0.08(2) 0.04(2) 0.01(2) 0.05(2)
O503 0.037(3) 0.051(3) 0.060(3) -0.015(3) 0.003(2) 0.007(2)
C503 0.061(5) 0.053(5) 0.046(4) -0.013(4) 0.008(4) 0.000(4)
O507 0.047(3) 0.059(4) 0.064(4) 0.029(3) 0.000(3) -0.005(3)
C507 0.090(8) 0.065(6) 0.093(8) 0.035(6) 0.020(7) -0.006(6)
O508 0.059(4) 0.073(5) 0.102(6) -0.007(4) 0.002(4) 0.002(4)
C508 0.151(15) 0.056(6) 0.171(16) 0.004(9) -0.045(13) 0.031(8)
O550 0.036(3) 0.035(3) 0.062(3) 0.003(2) 0.012(2) -0.007(2)
O551 0.043(3) 0.021(2) 0.039(3) 0.0044(17) 0.003(2) 0.0054(18)
O552 0.029(2) 0.042(3) 0.050(3) 0.015(2) 0.0055(19) -0.002(2)
O553 0.0238(19) 0.033(2) 0.031(2) 0.0028(17) 0.0008(16) -0.0104(16)
O554 0.038(2) 0.0186(19) 0.034(2) 0.0012(17) -0.0052(17) 0.0009(17)
O555 0.025(2) 0.026(2) 0.028(2) 0.0033(16) -0.0016(16) -0.0077(16)
O560 0.072(5) 0.081(5) 0.105(6) 0.008(5) 0.036(5) 0.004(4)
O562 0.048(3) 0.052(3) 0.066(4) 0.001(3) -0.004(3) -0.006(3)
O563 0.050(3) 0.035(3) 0.075(4) 0.010(3) 0.011(3) 0.012(2)
O564 0.045(3) 0.077(5) 0.070(4) 0.002(4) 0.006(3) -0.006(3)
O567 0.087(7) 0.055(5) 0.087(7) 0.008(5) 0.000(6) -0.028(5)
O56A 0.056(12) 0.060(13) 0.051(12) 0.013(10) -0.022(10) -0.051(11)
O612 0.155(17) 0.152(18) 0.077(11) -0.029(12) 0.055(11) -0.065(15)
O61B 0.051(7) 0.027(5) 0.113(11) -0.002(6) -0.007(7) -0.010(5)
O625 0.048(6) 0.069(7) 0.046(6) 0.014(6) 0.010(5) 0.008(6)
C625 0.057(11) 0.083(13) 0.110(18) 0.055(14) 0.033(12) 0.022(10)
O626 0.088(11) 0.046(8) 0.150(17) -0.003(9) 0.030(11) 0.019(8)
O62F 0.020(5) 0.070(8) 0.080(8) -0.013(6) -0.007(5) -0.002(5)
C62F 0.061(13) 0.12(2) 0.16(2) 0.035(16) 0.017(15) -0.024(15)
O200 0.152(12) 0.032(4) 0.064(5) 0.006(4) 0.017(6) -0.013(6)
O201 0.257(19) 0.035(4) 0.065(6) 0.006(4) 0.005(8) 0.001(7)
O202 0.040(3) 0.017(2) 0.058(4) -0.009(2) 0.035(3) -0.006(2)
O203 0.021(2) 0.0066(19) 0.034(3) -0.0030(17) 0.015(2) -0.0041(16)
C200 0.191(16) 0.028(4) 0.039(6) 0.011(4) 0.005(7) -0.010(7)
C201 0.047(5) 0.017(3) 0.045(4) -0.002(3) 0.002(4) 0.001(3)
C202 0.026(4) 0.028(4) 0.041(4) -0.001(3) 0.017(3) -0.006(3)
C203 0.043(5) 0.024(3) 0.047(5) -0.007(3) 0.028(4) -0.010(3)
C204 0.014(3) 0.014(3) 0.039(4) -0.004(3) 0.016(3) -0.007(2)
C205 0.032(4) 0.017(3) 0.037(4) -0.007(3) 0.011(3) -0.008(3)
C206 0.056(5) 0.018(3) 0.038(4) -0.004(3) 0.004(4) -0.002(4)
C207 0.023(3) 0.018(3) 0.038(4) -0.005(3) 0.019(3) -0.006(3)
O559 0.058(5) 0.048(5) 0.098(7) 0.037(5) 0.022(5) -0.010(4)
O566 0.068(5) 0.033(3) 0.065(5) 0.008(3) 0.039(4) 0.010(3)
O60A 0.035(5) 0.041(5) 0.039(5) -0.001(4) 0.007(4) 0.004(4)
O60B 0.040(6) 0.092(10) 0.046(6) 0.008(6) 0.012(5) -0.021(6)
O60C 0.057(13) 0.018(9) 0.093(17) 0.028(10) 0.031(12) 0.005(9)
O700 0.027(8) 0.014(7) 0.027(8) -0.005(6) 0.013(6) -0.012(6)
O701 0.020(8) 0.041(10) 0.048(10) 0.017(9) 0.022(7) 0.001(7)
C701 0.08(2) 0.037(16) 0.062(18) -0.036(14) 0.057(17) -0.043(16)
O702 0.10(2) 0.045(14) 0.11(2) 0.029(14) 0.067(18) 0.010(14)
O600 0.025(7) 0.054(11) 0.027(8) 0.018(8) 0.007(6) 0.008(8)
C600 0.030(11) 0.030(13) 0.065(17) -0.003(11) 0.023(11) 0.009(9)
O601 0.050(13) 0.040(12) 0.13(2) -0.047(14) 0.042(14) -0.006(10)
C601 0.057(17) 0.014(11) 0.15(3) 0.015(15) 0.068(18) 0.008(12)
O60Z 0.034(11) 0.054(14) 0.12(2) -0.011(14) 0.033(13) 0.003(10)

loop_
_atom_type_symbol
_atom_type_description
_atom_type_scat_dispersion_real
_atom_type_scat_dispersion_imag
_atom_type_scat_source
C C 0.0033 0.0016 'International Tables Vol C Tables 4.2.6.8 and 6.1.1.4'
H H 0.0000 0.0000 'International Tables Vol C Tables 4.2.6.8 and 6.1.1.4'
N N 0.0061 0.0033 'International Tables Vol C Tables 4.2.6.8 and 6.1.1.4'
O O 0.0106 0.0060 'International Tables Vol C Tables 4.2.6.8 and 6.1.1.4'
Cu Cu 0.3201 1.2651 'International Tables Vol C Tables 4.2.6.8 and 6.1.1.4'
La La -0.2871 2.4523 'International Tables Vol C Tables 4.2.6.8 and 6.1.1.4'

loop_
_geom_angle_atom_site_label_1
_geom_angle_atom_site_label_2
_geom_angle_atom_site_label_3
_geom_angle
O2 La1 O120 144.53(14)
O2 La1 O6 132.87(15)
O120 La1 O6 70.21(15)
O2 La1 O10 70.47(12)
O120 La1 O10 116.61(16)
O6 La1 O10 132.76(12)
O2 La1 O4 68.08(15)
O120 La1 O4 109.65(16)
O6 La1 O4 69.40(13)
O10 La1 O4 133.22(13)
O2 La1 O300 77.10(14)
O120 La1 O300 137.70(14)
O6 La1 O300 72.14(14)
O10 La1 O300 77.14(14)
O4 La1 O300 73.41(13)
O2 La1 O8 133.12(13)
O120 La1 O8 75.71(14)
O6 La1 O8 69.59(12)
O10 La1 O8 67.82(12)
O4 La1 O8 133.35(12)
O300 La1 O8 73.69(12)
O2 La1 O110 78.71(14)
O120 La1 O110 67.58(14)
O6 La1 O110 106.68(14)
O10 La1 O110 119.25(13)
O4 La1 O110 72.35(12)
O300 La1 O110 143.48(13)
O8 La1 O110 141.55(12)
O2 La1 O111 79.08(15)
O120 La1 O111 70.88(15)
O6 La1 O111 140.22(13)
O10 La1 O111 73.75(13)
O4 La1 O111 117.45(14)
O300 La1 O111 147.15(14)
O8 La1 O111 108.16(13)
O110 La1 O111 49.36(13)
O2 La1 C110 81.24(14)
O120 La1 C110 63.57(14)
O6 La1 C110 122.95(14)
O10 La1 C110 97.99(14)
O4 La1 C110 96.25(14)
O300 La1 C110 158.20(14)
O8 La1 C110 124.62(13)
O110 La1 C110 24.81(14)
O111 La1 C110 25.01(14)
O113 La2 O12 73.48(13)
O113 La2 O18 107.44(13)
O12 La2 O18 135.08(12)
O113 La2 O301 137.73(13)
O12 La2 O301 76.01(13)
O18 La2 O301 75.51(13)
O113 La2 O16 147.58(12)
O12 La2 O16 132.47(12)
O18 La2 O16 69.61(12)
O301 La2 O16 74.12(12)
O113 La2 O123 77.99(13)
O12 La2 O123 106.24(13)
O18 La2 O123 118.02(13)
O301 La2 O123 139.29(13)
O16 La2 O123 75.81(13)
O113 La2 O20 69.72(12)
O12 La2 O20 70.69(12)
O18 La2 O20 68.16(12)
O301 La2 O20 73.01(12)
O16 La2 O20 131.38(12)
O123 La2 O20 147.13(13)
O113 La2 O14 118.18(13)
O12 La2 O14 68.48(13)
O18 La2 O14 133.95(13)
O301 La2 O14 75.19(12)
O16 La2 O14 68.66(13)
O123 La2 O14 68.64(12)
O20 La2 O14 132.87(12)
O113 La2 O122 70.48(13)
O12 La2 O122 140.37(13)
O18 La2 O122 72.75(12)
O301 La2 O122 143.44(13)
O16 La2 O122 78.17(12)
O123 La2 O122 50.49(13)
O20 La2 O122 110.41(12)
O14 La2 O122 115.90(12)
O113 La2 C127 69.94(14)
O12 La2 C127 123.70(14)
O18 La2 C127 96.49(14)
O301 La2 C127 152.29(14)
O16 La2 C127 78.22(14)
O123 La2 C127 25.52(14)
O20 La2 C127 129.25(14)
O14 La2 C127 93.33(14)
O122 La2 C127 25.23(14)
N10 Cu1 O2 92.4(2)
N10 Cu1 O1 171.93(19)
O2 Cu1 O1 84.19(18)
N10 Cu1 N9 82.8(2)
O2 Cu1 N9 174.5(2)
O1 Cu1 N9 100.2(2)
N2 Cu2 O4 90.6(2)
N2 Cu2 O3 170.33(19)
O4 Cu2 O3 84.11(19)
N2 Cu2 N1 82.1(2)
O4 Cu2 N1 170.6(2)
O3 Cu2 N1 102.2(2)
N2 Cu2 O400 98.20(19)
O4 Cu2 O400 101.14(17)
O3 Cu2 O400 90.76(18)
N1 Cu2 O400 85.80(19)
N4 Cu3 O6 92.8(2)
N4 Cu3 O5 176.6(2)
O6 Cu3 O5 84.11(18)
N4 Cu3 N3 81.2(2)
O6 Cu3 N3 167.0(2)
O5 Cu3 N3 101.6(2)
N6 Cu4 O8 92.48(19)
N6 Cu4 O7 168.68(18)
O8 Cu4 O7 83.68(16)
N6 Cu4 N5 82.9(2)
O8 Cu4 N5 169.06(19)
O7 Cu4 N5 98.97(19)
N6 Cu4 O121 100.25(18)
O8 Cu4 O121 93.94(16)
O7 Cu4 O121 90.66(15)
N5 Cu4 O121 96.64(18)
N8 Cu5 O10 92.52(18)
N8 Cu5 O9 176.77(19)
O10 Cu5 O9 85.12(17)
N8 Cu5 N7 81.1(2)
O10 Cu5 N7 173.50(19)
O9 Cu5 N7 101.30(19)
N20 Cu6 O11 169.5(2)
N20 Cu6 O12 94.04(18)
O11 Cu6 O12 85.38(18)
N20 Cu6 N19 82.6(2)
O11 Cu6 N19 98.1(2)
O12 Cu6 N19 176.56(19)
N12 Cu7 O14 92.12(18)
N12 Cu7 O13 174.66(19)
O14 Cu7 O13 84.61(18)
N12 Cu7 N11 82.6(2)
O14 Cu7 N11 174.7(2)
O13 Cu7 N11 100.7(2)
N14 Cu8 O16 92.82(18)
N14 Cu8 O15 170.75(19)
O16 Cu8 O15 85.12(17)
N14 Cu8 N13 83.3(2)
O16 Cu8 N13 173.44(18)
O15 Cu8 N13 99.52(19)
N16 Cu9 O18 93.32(19)
N16 Cu9 O17 165.76(19)
O18 Cu9 O17 85.90(17)
N16 Cu9 N15 80.6(2)
O18 Cu9 N15 173.69(18)
O17 Cu9 N15 99.55(19)
O20 Cu10 N18 91.30(18)
O20 Cu10 O19 83.48(16)
N18 Cu10 O19 166.17(17)
O20 Cu10 N17 172.10(19)
N18 Cu10 N17 82.6(2)
O19 Cu10 N17 101.28(18)
C2 N1 Cu2 111.8(4)
C1 N2 O2 114.7(5)
C1 N2 Cu2 120.0(4)
O2 N2 Cu2 125.4(4)
C12 N3 Cu3 110.7(4)
C11 N4 O4 114.8(5)
C11 N4 Cu3 120.0(5)
O4 N4 Cu3 125.0(3)
C22 N5 Cu4 111.7(4)
C21 N6 O6 115.0(5)
C21 N6 Cu4 119.4(4)
O6 N6 Cu4 125.6(4)
C32 N7 Cu5 111.4(3)
C31 N8 O8 113.5(5)
C31 N8 Cu5 122.7(4)
O8 N8 Cu5 123.8(3)
C42 N9 Cu1 112.0(4)
C41 N10 O10 114.1(5)
C41 N10 Cu1 119.5(4)
O10 N10 Cu1 126.3(4)
C52 N11 Cu7 112.1(4)
C51 N12 O12 115.6(5)
C51 N12 Cu7 120.1(4)
O12 N12 Cu7 123.9(3)
C62 N13 Cu8 111.9(4)
C61 N14 O14 115.3(5)
C61 N14 Cu8 118.7(4)
O14 N14 Cu8 125.5(3)
C72 N15 Cu9 110.3(3)
C71 N16 O16 114.3(5)
C71 N16 Cu9 121.2(4)
O16 N16 Cu9 123.5(3)
C82 N17 Cu10 111.9(3)
C81 N18 O18 116.0(4)
C81 N18 Cu10 119.3(4)
O18 N18 Cu10 124.7(3)
C92 N19 Cu6 111.7(4)
C91 N20 O20 114.9(4)
C91 N20 Cu6 118.3(4)
O20 N20 Cu6 124.9(3)
C1 O1 Cu1 107.8(4)
N2 O2 Cu1 109.0(3)
N2 O2 La1 122.3(3)
Cu1 O2 La1 124.1(2)
C11 O3 Cu2 107.3(4)
N4 O4 Cu2 109.2(3)
N4 O4 La1 122.4(3)
Cu2 O4 La1 122.6(2)
C21 O5 Cu3 108.4(4)
N6 O6 Cu3 109.4(3)
N6 O6 La1 119.7(3)
Cu3 O6 La1 123.62(19)
C31 O7 Cu4 106.6(3)
N8 O8 Cu4 108.8(3)
N8 O8 La1 122.5(3)
Cu4 O8 La1 117.41(17)
C41 O9 Cu5 107.8(4)
N10 O10 Cu5 109.8(3)
N10 O10 La1 121.5(3)
Cu5 O10 La1 125.34(18)
C51 O11 Cu6 108.5(4)
N12 O12 Cu6 107.3(3)
N12 O12 La2 119.1(3)
Cu6 O12 La2 120.62(18)
C61 O13 Cu7 105.9(4)
N14 O14 Cu7 108.0(3)
N14 O14 La2 120.5(3)
Cu7 O14 La2 118.19(18)
C71 O15 Cu8 107.1(3)
N16 O16 Cu8 107.8(3)
N16 O16 La2 120.4(3)
Cu8 O16 La2 120.54(19)
C81 O17 Cu9 105.4(3)
N18 O18 Cu9 107.6(3)
N18 O18 La2 116.0(3)
Cu9 O18 La2 123.09(17)
C91 O19 Cu10 105.6(3)
N20 O20 Cu10 108.0(3)
N20 O20 La2 119.6(3)
Cu10 O20 La2 114.03(15)
O1 C1 N2 124.3(5)
O1 C1 C2 121.4(6)
N2 C1 C2 114.0(6)
N1 C2 C1 109.1(5)
N1 C2 C3 110.2(6)
C1 C2 C3 106.2(5)
C4 C3 C2 117.7(7)
C3 C4 C5 110.6(7)
C10 C5 C6 118.5(8)
C10 C5 C4 124.3(9)
C6 C5 C4 117.2(8)
C7 C6 C5 121.4(10)
C6 C7 C8 119.2(11)
C9 C8 C7 121.9(9)
C8 C9 C10 118.7(10)
C9 C10 C5 120.2(10)
N4 C11 O3 123.6(6)
N4 C11 C12 114.8(6)
O3 C11 C12 121.7(5)
N3 C12 C11 109.5(5)
N3 C12 C13 110.8(6)
C11 C12 C13 107.2(6)
C14 C13 C12 111.8(7)
C13 C14 C15 113.4(9)
C20 C15 C16 120.2(10)
C20 C15 C14 121.7(10)
C16 C15 C14 118.1(11)
C15 C16 C17 120.5(11)
C18 C17 C16 117.1(11)
C17 C18 C19 122.3(11)
C20 C19 C18 121.4(12)
C15 C20 C19 118.0(11)
N6 C21 O5 122.4(6)
N6 C21 C22 116.2(5)
O5 C21 C22 121.3(5)
N5 C22 C21 109.6(5)
N5 C22 C23 112.2(6)
C21 C22 C23 110.9(6)
C24 C23 C22 112.4(7)
C23 C24 C2A 124.9(8)
C23 C24 C25 107.6(8)
C2A C24 C25 55.0(10)
C26 C25 C30 115.5(11)
C26 C25 C24 119.6(11)
C30 C25 C24 124.9(10)
C25 C26 C27 121.3(14)
C28 C27 C26 119.4(14)
C29 C28 C27 122.5(14)
C28 C29 C30 117.3(13)
C25 C30 C29 123.0(12)
C2F C2A C2B 119.5(17)
C2F C2A C24 111.8(16)
C2B C2A C24 128.7(19)
C2A C2B C2C 120.7(19)
C2D C2C C2B 117.4(19)
C2E C2D C2C 124.3(19)
C2D C2E C2F 118.5(19)
C2A C2F C2E 119.1(19)
N8 C31 O7 125.3(5)
N8 C31 C32 113.8(5)
O7 C31 C32 120.8(5)
N7 C32 C31 109.7(4)
N7 C32 C33 113.5(5)
C31 C32 C33 110.7(5)
C32 C33 C34 114.4(4)
C35 C34 C33 115.7(5)
C40 C35 C36 117.7(6)
C40 C35 C34 120.4(6)
C36 C35 C34 122.0(6)
C35 C36 C37 121.3(6)
C36 C37 C38 120.2(6)
C39 C38 C37 119.2(7)
C38 C39 C40 119.8(7)
C35 C40 C39 121.7(6)
N10 C41 O9 123.1(6)
N10 C41 C42 115.9(5)
O9 C41 C42 121.0(6)
N9 C42 C41 109.7(5)
N9 C42 C43 113.4(5)
C41 C42 C43 111.9(5)
C44 C43 C42 113.3(6)
C45 C44 C43 113.9(6)
C50 C45 C46 117.2(8)
C50 C45 C44 123.7(8)
C46 C45 C44 119.0(7)
C45 C46 C47 120.9(9)
C48 C47 C46 119.5(10)
C47 C48 C49 121.2(9)
C50 C49 C48 119.7(10)
C45 C50 C49 121.6(9)
N12 C51 O11 123.1(6)
N12 C51 C52 114.7(6)
O11 C51 C52 122.1(6)
N11 C52 C51 109.9(6)
N11 C52 C53 109.4(8)
C51 C52 C53 108.1(7)
C54 C53 C52 112.8(12)
C55 C54 C53 114.7(13)
C56 C55 C60 118.1(12)
C56 C55 C54 117.4(14)
C60 C55 C54 124.5(14)
C55 C56 C57 119.9(14)
C58 C57 C56 119.4(14)
C57 C58 C59 121.7(14)
C60 C59 C58 120.9(14)
C59 C60 C55 119.7(13)
N14 C61 O13 123.8(6)
N14 C61 C62 117.0(5)
O13 C61 C62 119.2(5)
C61 C62 N13 108.2(4)
C61 C62 C63 112.8(5)
N13 C62 C63 111.5(5)
C62 C63 C64 114.7(5)
C65 C64 C63 110.2(5)
C70 C65 C66 118.3(8)
C70 C65 C64 121.6(7)
C66 C65 C64 119.9(7)
C67 C66 C65 121.4(11)
C68 C67 C66 120.4(12)
C67 C68 C69 121.4(9)
C68 C69 C70 118.3(11)
C65 C70 C69 120.1(10)
N16 C71 O15 125.5(6)
N16 C71 C72 114.5(5)
O15 C71 C72 119.9(5)
N15 C72 C71 109.4(4)
N15 C72 C73 109.7(5)
C71 C72 C73 111.5(5)
C74 C73 C72 115.2(5)
C73 C74 C75 112.9(5)
C80 C75 C76 117.6(6)
C80 C75 C74 120.8(6)
C76 C75 C74 121.6(6)
C75 C76 C77 121.2(8)
C78 C77 C76 119.4(8)
C79 C78 C77 120.9(7)
C78 C79 C80 119.7(7)
C75 C80 C79 121.1(7)
N18 C81 O17 124.5(5)
N18 C81 C82 116.2(5)
O17 C81 C82 119.2(5)
N17 C82 C81 109.4(4)
N17 C82 C83 111.5(5)
C81 C82 C83 109.7(5)
C82 C83 C84 113.2(5)
C85 C84 C83 111.7(4)
C90 C85 C86 119.2(7)
C90 C85 C84 119.9(6)
C86 C85 C84 120.9(6)
C85 C86 C87 119.4(8)
C88 C87 C86 120.9(9)
C89 C88 C87 120.9(8)
C88 C89 C90 119.5(9)
C85 C90 C89 120.0(8)
N20 C91 O19 123.2(5)
N20 C91 C92 114.7(5)
O19 C91 C92 122.1(5)
N19 C92 C91 108.4(5)
N19 C92 C93 115.8(5)
C91 C92 C93 113.6(5)
C94 C93 C92 116.1(6)
C93 C94 C95 115.2(6)
C96 C95 C100 120.6(7)
C96 C95 C94 119.6(7)
C100 C95 C94 119.7(7)
C95 C96 C97 118.5(9)
C98 C97 C96 119.5(10)
C99 C98 C97 121.8(9)
C98 C99 C100 119.4(9)
C99 C100 C95 120.1(8)
C110 O110 La1 94.4(3)
C110 O111 La1 92.9(3)
C117 O113 La2 134.3(4)
O110 C110 O111 121.1(5)
O110 C110 C111 119.9(5)
O111 C110 C111 119.1(5)
O110 C110 La1 60.8(3)
O111 C110 La1 62.0(3)
C111 C110 La1 166.3(4)
C112 C111 C116 119.4(5)
C112 C111 C110 121.0(5)
C116 C111 C110 119.5(5)
C113 C112 C111 120.2(5)
C114 C113 C112 120.6(5)
C113 C114 C115 119.4(5)
C113 C114 C117 120.7(5)
C115 C114 C117 119.8(5)
C116 C115 C114 120.3(5)
C115 C116 C111 120.1(5)
O112 C117 O113 125.3(5)
O112 C117 C114 119.3(5)
O113 C117 C114 115.4(5)
C120 O120 La1 141.1(4)
C120 O121 Cu4 119.1(4)
C127 O122 La2 92.5(3)
C127 O123 La2 93.9(3)
O121 C120 O120 125.1(5)
O121 C120 C121 118.5(5)
O120 C120 C121 116.4(5)
C126 C121 C122 119.7(5)
C126 C121 C120 119.5(5)
C122 C121 C120 120.8(5)
C123 C122 C121 120.5(5)
C122 C123 C124 119.0(5)
C125 C124 C123 120.5(5)
C125 C124 C127 120.4(5)
C123 C124 C127 119.0(5)
C126 C125 C124 119.3(5)
C125 C126 C121 120.7(5)
O122 C127 O123 121.9(5)
O122 C127 C124 120.7(5)
O123 C127 C124 117.3(5)
O122 C127 La2 62.3(3)
O123 C127 La2 60.6(3)
C124 C127 La2 166.8(4)
C400 O400 Cu2 127.8(5)
O200 C200 O201 116.6(12)
O200 C200 C201 120.8(12)
O201 C200 C201 122.4(12)
C206 C201 C202 118.8(8)
C206 C201 C200 121.0(9)
C202 C201 C200 120.2(10)
C203 C202 C201 119.6(8)
C202 C203 C204 122.0(8)
C205 C204 C203 117.5(7)
C205 C204 C207 123.2(7)
C203 C204 C207 119.2(6)
C204 C205 C206 121.6(8)
C201 C206 C205 120.5(8)
O202 C207 O203 124.2(7)
O202 C207 C204 119.3(6)
O203 C207 C204 116.4(6)

loop_
_geom_bond_atom_site_label_1
_geom_bond_atom_site_label_2
_geom_bond_distance
La1 O2 2.515(4)
La1 O120 2.532(4)
La1 O6 2.539(4)
La1 O10 2.550(4)
La1 O4 2.563(4)
La1 O300 2.567(4)
La1 O8 2.573(4)
La1 O110 2.603(4)
La1 O111 2.630(4)
La1 C110 2.973(5)
La2 O113 2.471(4)
La2 O12 2.504(4)
La2 O18 2.521(4)
La2 O301 2.535(4)
La2 O16 2.556(4)
La2 O123 2.578(4)
La2 O20 2.592(4)
La2 O14 2.598(4)
La2 O122 2.617(4)
La2 C127 2.952(5)
Cu1 N10 1.901(5)
Cu1 O2 1.939(5)
Cu1 O1 1.946(4)
Cu1 N9 2.015(6)
Cu2 N2 1.911(6)
Cu2 O4 1.921(4)
Cu2 O3 1.960(5)
Cu2 N1 2.012(5)
Cu2 O400 2.411(4)
Cu3 N4 1.906(5)
Cu3 O6 1.910(4)
Cu3 O5 1.920(5)
Cu3 N3 2.005(6)
Cu4 N6 1.911(5)
Cu4 O8 1.927(4)
Cu4 O7 1.967(4)
Cu4 N5 2.009(5)
Cu4 O121 2.285(4)
Cu5 N8 1.891(5)
Cu5 O10 1.909(4)
Cu5 O9 1.918(4)
Cu5 N7 2.022(4)
Cu6 N20 1.904(5)
Cu6 O11 1.921(4)
Cu6 O12 1.923(4)
Cu6 N19 2.006(5)
Cu7 N12 1.907(5)
Cu7 O14 1.933(4)
Cu7 O13 1.950(4)
Cu7 N11 1.979(6)
Cu8 N14 1.895(5)
Cu8 O16 1.933(4)
Cu8 O15 1.944(4)
Cu8 N13 1.999(5)
Cu9 N16 1.903(5)
Cu9 O18 1.927(4)
Cu9 O17 1.951(4)
Cu9 N15 2.028(4)
Cu10 O20 1.919(4)
Cu10 N18 1.926(5)
Cu10 O19 1.992(4)
Cu10 N17 2.019(5)
N1 C2 1.465(9)
N2 C1 1.300(8)
N2 O2 1.379(6)
N3 C12 1.480(10)
N4 C11 1.289(7)
N4 O4 1.398(7)
N5 C22 1.488(8)
N6 C21 1.284(8)
N6 O6 1.375(6)
N7 C32 1.490(8)
N8 C31 1.279(7)
N8 O8 1.412(6)
N9 C42 1.477(8)
N10 C41 1.296(8)
N10 O10 1.388(6)
N11 C52 1.485(10)
N12 C51 1.277(8)
N12 O12 1.420(6)
N13 C62 1.513(8)
N14 C61 1.298(7)
N14 O14 1.373(6)
N15 C72 1.490(7)
N16 C71 1.277(7)
N16 O16 1.421(7)
N17 C82 1.494(8)
N18 C81 1.294(7)
N18 O18 1.377(6)
N19 C92 1.475(7)
N20 C91 1.297(7)
N20 O20 1.398(6)
O1 C1 1.280(8)
O3 C11 1.299(8)
O5 C21 1.299(7)
O7 C31 1.286(7)
O9 C41 1.317(7)
O11 C51 1.295(8)
O13 C61 1.302(7)
O15 C71 1.287(7)
O17 C81 1.304(7)
O19 C91 1.301(7)
C1 C2 1.537(8)
C2 C3 1.549(9)
C3 C4 1.462(11)
C4 C5 1.548(11)
C5 C10 1.380(13)
C5 C6 1.378(14)
C6 C7 1.340(13)
C7 C8 1.358(18)
C8 C9 1.359(17)
C9 C10 1.374(13)
C11 C12 1.491(10)
C12 C13 1.598(11)
C13 C14 1.468(12)
C14 C15 1.540(13)
C15 C20 1.352(13)
C15 C16 1.399(13)
C16 C17 1.401(12)
C17 C18 1.327(15)
C18 C19 1.371(15)
C19 C20 1.365(12)
C21 C22 1.516(9)
C22 C23 1.534(10)
C23 C24 1.523(13)
C24 C2A 1.560(18)
C24 C25 1.600(14)
C25 C26 1.367(14)
C25 C30 1.396(13)
C26 C27 1.392(14)
C27 C28 1.340(15)
C28 C29 1.338(15)
C29 C30 1.388(13)
O509 C509 1.396(15)
O650 C650 1.412(14)
O570 C570 1.456(16)
C2A C2F 1.377(16)
C2A C2B 1.366(16)
C2B C2C 1.392(17)
C2C C2D 1.337(18)
C2D C2E 1.322(18)
C2E C2F 1.402(16)
C31 C32 1.511(8)
C32 C33 1.542(7)
C33 C34 1.547(8)
C34 C35 1.498(9)
C35 C40 1.385(9)
C35 C36 1.389(8)
C36 C37 1.399(10)
C37 C38 1.403(11)
C38 C39 1.370(10)
C39 C40 1.418(11)
C41 C42 1.516(9)
C42 C43 1.524(8)
C43 C44 1.513(9)
C44 C45 1.504(10)
C45 C50 1.371(11)
C45 C46 1.406(11)
C46 C47 1.415(11)
C47 C48 1.328(14)
C48 C49 1.385(15)
C49 C50 1.387(11)
C51 C52 1.515(9)
C52 C53 1.541(13)
C53 C54 1.497(15)
C54 C55 1.500(15)
C55 C56 1.393(15)
C55 C60 1.405(15)
C56 C57 1.424(15)
C57 C58 1.313(17)
C58 C59 1.375(16)
C59 C60 1.361(15)
C61 C62 1.511(8)
C62 C63 1.529(7)
C63 C64 1.537(7)
C64 C65 1.521(8)
C65 C70 1.368(11)
C65 C66 1.379(12)
C66 C67 1.375(12)
C67 C68 1.314(19)
C68 C69 1.386(19)
C69 C70 1.414(12)
C71 C72 1.500(8)
C72 C73 1.538(8)
C73 C74 1.515(9)
C74 C75 1.521(8)
C75 C80 1.369(9)
C75 C76 1.378(10)
C76 C77 1.388(10)
C77 C78 1.355(12)
C78 C79 1.342(11)
C79 C80 1.395(9)
C81 C82 1.520(8)
C82 C83 1.527(7)
C83 C84 1.538(8)
C84 C85 1.512(8)
C85 C90 1.365(9)
C85 C86 1.367(9)
C86 C87 1.393(10)
C87 C88 1.332(13)
C88 C89 1.335(13)
C89 C90 1.408(10)
C91 C92 1.512(8)
C92 C93 1.548(8)
C93 C94 1.509(9)
C94 C95 1.527(9)
C95 C96 1.375(11)
C95 C100 1.390(11)
C96 C97 1.418(13)
C97 C98 1.363(17)
C98 C99 1.367(15)
C99 C100 1.379(12)
O110 C110 1.251(7)
O111 C110 1.259(7)
O112 C117 1.257(7)
O113 C117 1.265(7)
C110 C111 1.505(7)
C111 C112 1.386(8)
C111 C116 1.404(7)
C112 C113 1.384(7)
C113 C114 1.389(7)
C114 C115 1.391(7)
C114 C117 1.510(7)
C115 C116 1.385(8)
O120 C120 1.262(7)
O121 C120 1.234(7)
O122 C127 1.259(7)
O123 C127 1.275(7)
C120 C121 1.518(7)
C121 C126 1.387(8)
C121 C122 1.395(8)
C122 C123 1.385(7)
C123 C124 1.405(8)
C124 C125 1.395(8)
C124 C127 1.502(7)
C125 C126 1.385(7)
O400 C400 1.388(9)
O500 C500 1.418(7)
O501 C501 1.417(10)
O502 C502 1.423(14)
O503 C503 1.412(10)
O507 C507 1.417(14)
O508 C508 1.421(16)
O625 C625 1.420(15)
O62F C62F 1.426(16)
O200 C200 1.176(17)
O201 C200 1.202(17)
O202 C207 1.238(9)
O203 C207 1.268(9)
C200 C201 1.499(14)
C201 C206 1.376(14)
C201 C202 1.409(12)
C202 C203 1.377(12)
C203 C204 1.399(11)
C204 C205 1.369(10)
C204 C207 1.505(10)
C205 C206 1.399(11)
O701 C701 1.46(3)
O600 C600 1.420(17)
O601 C601 1.407(18)
